data_7016623
loop_
_publ_author_name
'Stephenson, Andrew'
'Ward, Michael D.'

_publ_section_title
;
 Molecular squares, cubes and chains from self-assembly of
 bis-bidentate bridging ligands with transition metal dications.
;
_journal_issue 40
_journal_name_full 'Dalton transactions (Cambridge, England : 2003)'
_journal_page_first 10360
_journal_page_last 10369
_journal_paper_doi 10.1039/c1dt10263j
_journal_volume 40
_journal_year 2011
_chemical_formula_sum 'C140 H120 B8 F32 N40 Ni4 S6'
_chemical_formula_weight 3484.44
_chemical_name_systematic
;
?
;
_space_group_IT_number 31
_symmetry_cell_setting orthorhombic
_symmetry_space_group_name_Hall 'P 2ac -2'
_symmetry_space_group_name_H-M 'P m n 21'
_atom_sites_solution_hydrogens geom
_atom_sites_solution_primary direct
_atom_sites_solution_secondary difmap
_audit_creation_method SHELXL-97
_cell_angle_alpha 90.00
_cell_angle_beta 90.00
_cell_angle_gamma 90.00
_cell_formula_units_Z 4
_cell_length_a 43.1698(8)
_cell_length_b 18.8181(4)
_cell_length_c 20.4261(4)
_cell_measurement_reflns_used 9774
_cell_measurement_temperature 150(2)
_cell_measurement_theta_max 22.68
_cell_measurement_theta_min 2.36
_cell_volume 16593.6(6)
_computing_cell_refinement 'Bruker SMART'
_computing_data_collection 'Bruker SMART'
_computing_data_reduction 'Bruker SAINT'
_computing_molecular_graphics 'Bruker SHELXTL'
_computing_publication_material 'Bruker SHELXTL'
_computing_structure_refinement 'Bruker SHELXTL'
_computing_structure_solution 'Bruker SHELXTL'
_diffrn_ambient_temperature 150(2)
_diffrn_measured_fraction_theta_full 0.998
_diffrn_measured_fraction_theta_max 0.998
_diffrn_measurement_device_type 'CCD area detector'
_diffrn_measurement_method 'phi and omega scans'
_diffrn_radiation_monochromator graphite
_diffrn_radiation_source 'sealed tube'
_diffrn_radiation_type MoK\a
_diffrn_radiation_wavelength 0.71073
_diffrn_reflns_av_R_equivalents 0.0575
_diffrn_reflns_av_sigmaI/netI 0.0479
_diffrn_reflns_limit_h_max 56
_diffrn_reflns_limit_h_min -56
_diffrn_reflns_limit_k_max 24
_diffrn_reflns_limit_k_min -24
_diffrn_reflns_limit_l_max 26
_diffrn_reflns_limit_l_min -26
_diffrn_reflns_number 256726
_diffrn_reflns_theta_full 27.55
_diffrn_reflns_theta_max 27.55
_diffrn_reflns_theta_min 2.32
_exptl_absorpt_coefficient_mu 0.618
_exptl_absorpt_correction_T_max 0.9408
_exptl_absorpt_correction_T_min 0.7475
_exptl_absorpt_correction_type multi-scan
_exptl_absorpt_process_details sadabs
_exptl_crystal_colour purple
_exptl_crystal_density_diffrn 1.395
_exptl_crystal_density_method 'not measured'
_exptl_crystal_description plate
_exptl_crystal_F_000 7104
_exptl_crystal_size_max 0.50
_exptl_crystal_size_mid 0.40
_exptl_crystal_size_min 0.10
_refine_diff_density_max 2.710
_refine_diff_density_min -0.957
_refine_diff_density_rms 0.171
_refine_ls_abs_structure_details 'Flack H D (1983), Acta Cryst. A39, 876-881'
_refine_ls_abs_structure_Flack 0.46(2)
_refine_ls_extinction_method none
_refine_ls_goodness_of_fit_ref 1.433
_refine_ls_hydrogen_treatment constr
_refine_ls_matrix_type full
_refine_ls_number_parameters 737
_refine_ls_number_reflns 38716
_refine_ls_number_restraints 97
_refine_ls_restrained_S_all 1.440
_refine_ls_R_factor_all 0.1723
_refine_ls_R_factor_gt 0.1381
_refine_ls_shift/su_max 0.056
_refine_ls_shift/su_mean 0.001
_refine_ls_structure_factor_coef Fsqd
_refine_ls_weighting_details 'calc w=1/[\s^2^(Fo^2^)+(0.2000P)^2^+0.0000P] where P=(Fo^2^+2Fc^2^)/3'
_refine_ls_weighting_scheme calc
_refine_ls_wR_factor_gt 0.3704
_refine_ls_wR_factor_ref 0.3966
_reflns_number_gt 24293
_reflns_number_total 38716
_reflns_threshold_expression >2sigma(I)
_cod_data_source_file c1dt10263j.txt
_cod_data_source_block platon1
_cod_depositor_comments
;
The following automatic conversions were performed:

'_symmetry_cell_setting' value 'Orthorhombic' changed to
'orthorhombic' according to
/home/saulius/struct/CIF-dictionaries/cif_core.dic dictionary named
'cif_core.dic' version 2.4.1 from 2010-06-29.

Automatic conversion script
Id: cif_fix_values 1715 2011-07-08 13:25:40Z adriana 
;
_cod_original_sg_symbol_H-M 'Pmn21 '
_cod_database_code 7016623

loop_
_symmetry_equiv_pos_as_xyz
'x, y, z'
'-x+1/2, -y, z+1/2'
'-x, y, z'
'x+1/2, -y, z+1/2'

loop_
_atom_site_label
_atom_site_type_symbol
_atom_site_fract_x
_atom_site_fract_y
_atom_site_fract_z
_atom_site_U_iso_or_equiv
_atom_site_adp_type
_atom_site_occupancy
_atom_site_symmetry_multiplicity
_atom_site_calc_flag
_atom_site_refinement_flags
C21S C 0.5000 0.5299(14) 1.0177(10) 0.118(7) Uiso 1 2 d SD
Ni1 Ni 0.37418(3) 0.97999(12) 0.51214(6) 0.0883(6) Uani 1 1 d .
Ni2 Ni 0.13618(2) 0.95163(5) 0.50140(5) 0.0445(3) Uani 1 1 d .
Ni3 Ni 0.12842(3) 0.51940(6) 0.30435(5) 0.0470(3) Uani 1 1 d .
Ni4 Ni 0.37689(4) 0.52679(10) 0.31526(6) 0.0846(6) Uani 1 1 d .
N11A N 0.4022(2) 1.0420(5) 0.5732(4) 0.093(3) Uiso 1 1 d G
C12A C 0.4299(2) 1.0204(4) 0.6016(5) 0.107(5) Uiso 1 1 d G
H12A H 0.4385 0.9754 0.5909 0.128 Uiso 1 1 calc R
C13A C 0.44509(18) 1.0647(5) 0.6456(5) 0.080(3) Uiso 1 1 d G
H13A H 0.4640 1.0500 0.6650 0.097 Uiso 1 1 calc R
C14A C 0.4326(2) 1.1306(5) 0.6612(5) 0.109(5) Uiso 1 1 d G
H14A H 0.4429 1.1609 0.6913 0.131 Uiso 1 1 calc R
C15A C 0.4048(2) 1.1522(4) 0.6328(5) 0.104(4) Uiso 1 1 d G
H15A H 0.3963 1.1972 0.6434 0.125 Uiso 1 1 calc R
C16A C 0.38968(18) 1.1079(5) 0.5888(5) 0.099(4) Uiso 1 1 d G
N21A N 0.3224(2) 1.1082(6) 0.5009(6) 0.085(3) Uiso 1 1 d .
N22A N 0.3468(3) 1.0718(6) 0.5262(5) 0.084(3) Uiso 1 1 d .
C23A C 0.3603(4) 1.1296(8) 0.5601(7) 0.092(4) Uiso 1 1 d .
C24A C 0.3460(4) 1.1877(10) 0.5547(9) 0.114(5) Uiso 1 1 d .
H24A H 0.3521 1.2315 0.5740 0.137 Uiso 1 1 calc R
C25A C 0.3219(4) 1.1780(9) 0.5188(8) 0.105(4) Uiso 1 1 d .
H25A H 0.3068 1.2125 0.5071 0.126 Uiso 1 1 calc R
C26A C 0.2976(3) 1.0686(6) 0.4702(6) 0.070(3) Uiso 1 1 d .
H26A H 0.3061 1.0318 0.4407 0.084 Uiso 1 1 calc R
H26B H 0.2843 1.1008 0.4441 0.084 Uiso 1 1 calc R
N31A N 0.10896(12) 1.0422(2) 0.5113(3) 0.0495(16) Uiso 1 1 d G
C32A C 0.08221(13) 1.0572(3) 0.4760(3) 0.061(2) Uiso 1 1 d G
H32A H 0.0757 1.0262 0.4420 0.073 Uiso 1 1 calc R
C33A C 0.06501(13) 1.1177(4) 0.4905(3) 0.078(3) Uiso 1 1 d G
H33A H 0.0467 1.1279 0.4664 0.094 Uiso 1 1 calc R
C34A C 0.07456(16) 1.1631(3) 0.5402(4) 0.077(3) Uiso 1 1 d G
H34A H 0.0628 1.2044 0.5501 0.092 Uiso 1 1 calc R
C35A C 0.10131(16) 1.1480(3) 0.5755(3) 0.066(3) Uiso 1 1 d G
H35A H 0.1078 1.1791 0.6095 0.079 Uiso 1 1 calc R
C36A C 0.11851(12) 1.0876(3) 0.5610(3) 0.054(2) Uiso 1 1 d G
N41A N 0.18382(19) 0.9972(4) 0.6174(4) 0.0538(18) Uiso 1 1 d .
N42A N 0.15935(17) 1.0073(4) 0.5748(3) 0.0481(16) Uiso 1 1 d .
C43A C 0.1454(2) 1.0652(5) 0.5955(5) 0.055(2) Uiso 1 1 d .
C44A C 0.1602(2) 1.0975(5) 0.6477(4) 0.052(2) Uiso 1 1 d .
H44A H 0.1549 1.1407 0.6689 0.063 Uiso 1 1 calc R
C45A C 0.1840(2) 1.0527(4) 0.6614(4) 0.0474(18) Uiso 1 1 d .
H45A H 0.1985 1.0587 0.6959 0.057 Uiso 1 1 calc R
C46A C 0.2079(2) 0.9438(5) 0.6085(5) 0.053(2) Uiso 1 1 d .
H46A H 0.2113 0.9185 0.6504 0.064 Uiso 1 1 calc R
H46B H 0.2009 0.9086 0.5757 0.064 Uiso 1 1 calc R
C51A C 0.2786(3) 1.0337(6) 0.5257(5) 0.066(3) Uiso 1 1 d .
C52A C 0.2844(3) 1.0309(6) 0.5937(5) 0.068(3) Uiso 1 1 d .
H52A H 0.3028 1.0482 0.6137 0.081 Uiso 1 1 calc R
C53A C 0.2607(3) 1.0008(6) 0.6268(6) 0.064(2) Uiso 1 1 d .
H53A H 0.2603 0.9974 0.6732 0.077 Uiso 1 1 calc R
C54A C 0.2365(2) 0.9748(5) 0.5874(5) 0.056(2) Uiso 1 1 d .
S55A S 0.24441(6) 0.99491(16) 0.50635(12) 0.0646(6) Uani 1 1 d .
N11B N 0.10771(12) 0.9004(3) 0.5696(2) 0.0455(15) Uiso 1 1 d G
C12B C 0.11242(13) 0.8997(3) 0.6369(3) 0.057(2) Uiso 1 1 d G
H12B H 0.1293 0.9251 0.6554 0.068 Uiso 1 1 calc R
C13B C 0.09238(17) 0.8620(4) 0.6773(2) 0.088(4) Uiso 1 1 d G
H13B H 0.0956 0.8616 0.7233 0.106 Uiso 1 1 calc R
C14B C 0.06763(16) 0.8249(4) 0.6504(3) 0.078(3) Uiso 1 1 d G
H14B H 0.0539 0.7992 0.6779 0.093 Uiso 1 1 calc R
C15B C 0.06291(13) 0.8256(4) 0.5830(3) 0.069(3) Uiso 1 1 d G
H15B H 0.0460 0.8002 0.5646 0.083 Uiso 1 1 calc R
C16B C 0.08295(14) 0.8633(3) 0.5427(2) 0.059(2) Uiso 1 1 d G
N21B N 0.09294(18) 0.9025(4) 0.3773(4) 0.0544(18) Uiso 1 1 d .
N22B N 0.10284(16) 0.9018(4) 0.4405(3) 0.0458(15) Uiso 1 1 d .
C23B C 0.0810(2) 0.8710(6) 0.4752(5) 0.062(2) Uiso 1 1 d .
C24B C 0.0567(2) 0.8440(5) 0.4322(5) 0.058(2) Uiso 1 1 d .
H24B H 0.0386 0.8181 0.4440 0.070 Uiso 1 1 calc R
C25B C 0.0659(3) 0.8651(6) 0.3698(5) 0.065(3) Uiso 1 1 d .
H25B H 0.0555 0.8554 0.3298 0.078 Uiso 1 1 calc R
C26B C 0.1120(2) 0.9277(5) 0.3242(5) 0.058(2) Uiso 1 1 d .
H26C H 0.1243 0.9685 0.3404 0.070 Uiso 1 1 calc R
H26D H 0.0982 0.9457 0.2892 0.070 Uiso 1 1 calc R
N31B N 0.15092(12) 0.4788(3) 0.3858(2) 0.0490(16) Uiso 1 1 d G
C32B C 0.14283(12) 0.4155(3) 0.4164(3) 0.067(3) Uiso 1 1 d G
H32B H 0.1242 0.3918 0.4046 0.081 Uiso 1 1 calc R
C33B C 0.16198(16) 0.3869(3) 0.4644(3) 0.068(3) Uiso 1 1 d G
H33B H 0.1564 0.3436 0.4853 0.081 Uiso 1 1 calc R
C34B C 0.18921(14) 0.4216(3) 0.4817(3) 0.071(3) Uiso 1 1 d G
H34B H 0.2023 0.4020 0.5144 0.085 Uiso 1 1 calc R
C35B C 0.19730(12) 0.4848(3) 0.4510(3) 0.070(3) Uiso 1 1 d G
H35B H 0.2159 0.5085 0.4628 0.084 Uiso 1 1 calc R
C36B C 0.17816(13) 0.5134(3) 0.4030(3) 0.0496(19) Uiso 1 1 d G
N41B N 0.17857(18) 0.6528(4) 0.2911(4) 0.0532(18) Uiso 1 1 d .
N42B N 0.16452(15) 0.5963(3) 0.3183(3) 0.0425(14) Uiso 1 1 d .
C43B C 0.1847(2) 0.5754(5) 0.3670(4) 0.0502(19) Uiso 1 1 d .
C44B C 0.2105(2) 0.6199(5) 0.3671(5) 0.060(2) Uiso 1 1 d .
H44B H 0.2277 0.6177 0.3961 0.072 Uiso 1 1 calc R
C45B C 0.2062(3) 0.6682(6) 0.3163(6) 0.071(3) Uiso 1 1 d .
H45B H 0.2200 0.7045 0.3026 0.086 Uiso 1 1 calc R
C46B C 0.1659(2) 0.6900(5) 0.2347(5) 0.061(2) Uiso 1 1 d .
H46C H 0.1476 0.6638 0.2183 0.074 Uiso 1 1 calc R
H46D H 0.1816 0.6908 0.1993 0.074 Uiso 1 1 calc R
C51B C 0.1339(2) 0.8750(5) 0.2944(4) 0.0496(19) Uiso 1 1 d .
C52B C 0.1592(2) 0.8832(6) 0.2548(5) 0.059(2) Uiso 1 1 d .
H52B H 0.1671 0.9290 0.2443 0.071 Uiso 1 1 calc R
C53B C 0.1720(2) 0.8258(5) 0.2322(5) 0.054(2) Uiso 1 1 d .
H53B H 0.1901 0.8257 0.2055 0.065 Uiso 1 1 calc R
C54B C 0.1567(2) 0.7649(5) 0.2512(5) 0.061(2) Uiso 1 1 d .
S55B S 0.12541(5) 0.78514(12) 0.30184(11) 0.0498(5) Uiso 1 1 d .
N11C N 0.16540(10) 0.9986(2) 0.4307(2) 0.0415(14) Uiso 1 1 d G
C12C C 0.16663(13) 1.0703(2) 0.4149(3) 0.062(2) Uiso 1 1 d G
H12C H 0.1523 1.1026 0.4340 0.074 Uiso 1 1 calc R
C13C C 0.18884(16) 1.0950(2) 0.3712(3) 0.079(3) Uiso 1 1 d G
H13C H 0.1897 1.1441 0.3604 0.095 Uiso 1 1 calc R
C14C C 0.20982(14) 1.0479(3) 0.3433(3) 0.064(2) Uiso 1 1 d G
H14C H 0.2250 1.0647 0.3134 0.077 Uiso 1 1 calc R
C15C C 0.20859(12) 0.9761(3) 0.3591(3) 0.054(2) Uiso 1 1 d G
H15C H 0.2229 0.9439 0.3400 0.065 Uiso 1 1 calc R
C16C C 0.18638(12) 0.9514(2) 0.4028(3) 0.0419(17) Uiso 1 1 d G
N21C N 0.17410(14) 0.8014(3) 0.4990(3) 0.0427(14) Uiso 1 1 d .
N22C N 0.16806(15) 0.8696(3) 0.4825(3) 0.0393(14) Uiso 1 1 d .
C23C C 0.1862(2) 0.8828(5) 0.4318(4) 0.0487(19) Uiso 1 1 d .
C24C C 0.2029(2) 0.8220(5) 0.4108(5) 0.062(2) Uiso 1 1 d .
H24C H 0.2161 0.8167 0.3738 0.074 Uiso 1 1 calc R
C25C C 0.1951(2) 0.7721(6) 0.4582(5) 0.059(2) Uiso 1 1 d .
H25C H 0.2032 0.7253 0.4614 0.071 Uiso 1 1 calc R
C26C C 0.16169(19) 0.7678(4) 0.5598(4) 0.0440(17) Uiso 1 1 d .
H26E H 0.1786 0.7632 0.5924 0.053 Uiso 1 1 calc R
H26F H 0.1454 0.7986 0.5788 0.053 Uiso 1 1 calc R
N31C N 0.10847(12) 0.5666(3) 0.2223(2) 0.0453(15) Uiso 1 1 d G
C32C C 0.11927(12) 0.5611(3) 0.1584(2) 0.061(2) Uiso 1 1 d G
H32C H 0.1353 0.5283 0.1481 0.073 Uiso 1 1 calc R
C33C C 0.10664(15) 0.6035(4) 0.10949(19) 0.063(2) Uiso 1 1 d G
H33C H 0.1140 0.5997 0.0658 0.076 Uiso 1 1 calc R
C34C C 0.08322(15) 0.6515(3) 0.1245(2) 0.075(3) Uiso 1 1 d G
H34C H 0.0746 0.6805 0.0911 0.089 Uiso 1 1 calc R
C35C C 0.07242(12) 0.6570(3) 0.1884(3) 0.0483(19) Uiso 1 1 d G
H35C H 0.0564 0.6898 0.1987 0.058 Uiso 1 1 calc R
C36C C 0.08505(12) 0.6146(3) 0.23730(19) 0.0434(17) Uiso 1 1 d G
N41C N 0.07869(15) 0.5899(3) 0.4072(3) 0.0399(14) Uiso 1 1 d .
N42C N 0.09378(16) 0.5807(4) 0.3489(3) 0.0434(15) Uiso 1 1 d .
C43C C 0.07673(19) 0.6198(4) 0.3040(4) 0.0462(17) Uiso 1 1 d .
C44C C 0.0520(2) 0.6553(5) 0.3334(4) 0.0499(19) Uiso 1 1 d .
H44C H 0.0372 0.6859 0.3137 0.060 Uiso 1 1 calc R
C45C C 0.0545(2) 0.6340(5) 0.4008(5) 0.054(2) Uiso 1 1 d .
H45C H 0.0412 0.6488 0.4352 0.065 Uiso 1 1 calc R
C46C C 0.0900(2) 0.5611(5) 0.4678(5) 0.055(2) Uiso 1 1 d .
H46E H 0.0723 0.5578 0.4986 0.065 Uiso 1 1 calc R
H46F H 0.0973 0.5121 0.4594 0.065 Uiso 1 1 calc R
C51C C 0.14864(19) 0.6972(4) 0.5461(4) 0.0440(17) Uiso 1 1 d .
C52C C 0.1582(2) 0.6331(5) 0.5621(5) 0.061(2) Uiso 1 1 d .
H52C H 0.1760 0.6250 0.5884 0.073 Uiso 1 1 calc R
C53C C 0.14005(19) 0.5777(5) 0.5369(4) 0.0442(17) Uiso 1 1 d .
H53C H 0.1449 0.5292 0.5446 0.053 Uiso 1 1 calc R
C54C C 0.1140(2) 0.5984(4) 0.4993(4) 0.0483(18) Uiso 1 1 d .
S55C S 0.11540(5) 0.69206(11) 0.49466(10) 0.0469(5) Uiso 1 1 d .
N11D N 0.09695(14) 0.4337(3) 0.2960(3) 0.0591(19) Uiso 1 1 d G
C12D C 0.06804(16) 0.4305(3) 0.3258(4) 0.086(3) Uiso 1 1 d G
H12D H 0.0609 0.4692 0.3517 0.103 Uiso 1 1 calc R
C13D C 0.04950(14) 0.3708(4) 0.3178(4) 0.092(4) Uiso 1 1 d G
H13D H 0.0297 0.3686 0.3382 0.110 Uiso 1 1 calc R
C14D C 0.05987(17) 0.3142(3) 0.2799(4) 0.077(3) Uiso 1 1 d G
H14D H 0.0472 0.2734 0.2744 0.093 Uiso 1 1 calc R
C15D C 0.08878(18) 0.3174(3) 0.2501(4) 0.085(3) Uiso 1 1 d G
H15D H 0.0959 0.2787 0.2243 0.102 Uiso 1 1 calc R
C16D C 0.10732(13) 0.3771(4) 0.2582(3) 0.068(3) Uiso 1 1 d G
N21D N 0.1791(2) 0.4431(5) 0.2069(4) 0.064(2) Uiso 1 1 d .
N22D N 0.15230(18) 0.4483(4) 0.2430(4) 0.0514(17) Uiso 1 1 d .
C23D C 0.1364(2) 0.3874(5) 0.2288(5) 0.058(2) Uiso 1 1 d .
C24D C 0.1516(3) 0.3469(6) 0.1794(6) 0.069(3) Uiso 1 1 d .
H24D H 0.1447 0.3046 0.1587 0.083 Uiso 1 1 calc R
C25D C 0.1779(3) 0.3825(6) 0.1690(5) 0.066(3) Uiso 1 1 d .
H25D H 0.1937 0.3680 0.1394 0.079 Uiso 1 1 calc R
C26D C 0.2040(3) 0.4868(6) 0.2164(6) 0.070(3) Uiso 1 1 d .
H26G H 0.1965 0.5342 0.2300 0.084 Uiso 1 1 calc R
H26H H 0.2152 0.4925 0.1744 0.084 Uiso 1 1 calc R
N31D N 0.40072(18) 0.4664(4) 0.2458(4) 0.079(3) Uiso 1 1 d G
C32D C 0.4271(2) 0.4910(4) 0.2140(5) 0.089(4) Uiso 1 1 d G
H32D H 0.4352 0.5365 0.2243 0.106 Uiso 1 1 calc R
C33D C 0.44144(19) 0.4491(5) 0.1669(5) 0.109(5) Uiso 1 1 d G
H33D H 0.4594 0.4659 0.1451 0.130 Uiso 1 1 calc R
C34D C 0.4295(2) 0.3825(5) 0.1517(5) 0.116(5) Uiso 1 1 d G
H34D H 0.4393 0.3539 0.1195 0.139 Uiso 1 1 calc R
C35D C 0.4031(2) 0.3579(4) 0.1836(5) 0.110(5) Uiso 1 1 d G
H35D H 0.3950 0.3124 0.1732 0.132 Uiso 1 1 calc R
C36D C 0.38875(18) 0.3999(4) 0.2306(4) 0.077(3) Uiso 1 1 d G
N41D N 0.3251(3) 0.3954(6) 0.3355(6) 0.092(3) Uiso 1 1 d .
N42D N 0.3470(2) 0.4281(5) 0.3038(5) 0.072(2) Uiso 1 1 d .
C43D C 0.3608(4) 0.3812(9) 0.2661(8) 0.098(4) Uiso 1 1 d .
C44D C 0.3477(4) 0.3169(10) 0.2713(9) 0.109(5) Uiso 1 1 d .
H44D H 0.3539 0.2751 0.2487 0.131 Uiso 1 1 calc R
C45D C 0.3240(5) 0.3223(10) 0.3143(10) 0.123(5) Uiso 1 1 d .
H45D H 0.3099 0.2862 0.3275 0.147 Uiso 1 1 calc R
C46D C 0.3018(3) 0.4319(7) 0.3707(6) 0.076(3) Uiso 1 1 d .
H46G H 0.3083 0.4821 0.3755 0.091 Uiso 1 1 calc R
H46H H 0.3005 0.4112 0.4151 0.091 Uiso 1 1 calc R
C51D C 0.2273(2) 0.4584(6) 0.2696(5) 0.062(2) Uiso 1 1 d .
C52D C 0.2194(3) 0.4052(6) 0.3125(6) 0.070(3) Uiso 1 1 d .
H52D H 0.2001 0.3811 0.3137 0.084 Uiso 1 1 calc R
C53D C 0.2450(3) 0.3921(7) 0.3550(6) 0.075(3) Uiso 1 1 d .
H53D H 0.2439 0.3591 0.3901 0.090 Uiso 1 1 calc R
C54D C 0.2712(3) 0.4306(6) 0.3416(5) 0.067(3) Uiso 1 1 d .
S55D S 0.26302(8) 0.48989(18) 0.27570(17) 0.0806(8) Uiso 1 1 d .
N11E N 0.4014(2) 0.4743(4) 0.3869(4) 0.084(3) Uiso 1 1 d G
C12E C 0.3973(2) 0.4051(5) 0.4092(6) 0.108(5) Uiso 1 1 d G
H12E H 0.3800 0.3781 0.3950 0.129 Uiso 1 1 calc R
C13E C 0.4186(3) 0.3754(4) 0.4522(6) 0.156(8) Uiso 1 1 d G
H13E H 0.4159 0.3281 0.4675 0.187 Uiso 1 1 calc R
C14E C 0.4440(3) 0.4148(6) 0.4730(6) 0.111(5) Uiso 1 1 d G
H14E H 0.4586 0.3945 0.5024 0.133 Uiso 1 1 calc R
C15E C 0.4481(2) 0.4840(6) 0.4507(6) 0.138(7) Uiso 1 1 d G
H15E H 0.4655 0.5110 0.4649 0.166 Uiso 1 1 calc R
C16E C 0.4268(2) 0.5137(4) 0.4077(5) 0.097(4) Uiso 1 1 d G
N21E N 0.4195(3) 0.6645(7) 0.3198(7) 0.102(3) Uiso 1 1 d .
N22E N 0.4107(3) 0.6023(7) 0.3319(7) 0.104(4) Uiso 1 1 d .
C23E C 0.4297(4) 0.5799(8) 0.3839(7) 0.093(4) Uiso 1 1 d .
C24E C 0.4463(5) 0.6321(10) 0.3932(10) 0.120(5) Uiso 1 1 d .
H24E H 0.4615 0.6306 0.4268 0.144 Uiso 1 1 calc R
C25E C 0.4433(5) 0.6967(11) 0.3532(10) 0.132(6) Uiso 1 1 d .
H25E H 0.4534 0.7415 0.3512 0.158 Uiso 1 1 calc R
C26E C 0.4081(3) 0.7047(7) 0.2602(7) 0.087(4) Uiso 1 1 d .
H26I H 0.3918 0.6761 0.2388 0.105 Uiso 1 1 calc R
H26J H 0.4255 0.7090 0.2289 0.105 Uiso 1 1 calc R
N31E N 0.35325(16) 0.9266(4) 0.5951(3) 0.077(2) Uiso 1 1 d G
C32E C 0.36207(14) 0.9341(4) 0.6602(3) 0.065(3) Uiso 1 1 d G
H32E H 0.3783 0.9659 0.6716 0.078 Uiso 1 1 calc R
C33E C 0.34716(17) 0.8951(4) 0.7086(2) 0.072(3) Uiso 1 1 d G
H33E H 0.3532 0.9002 0.7531 0.086 Uiso 1 1 calc R
C34E C 0.32342(17) 0.8486(4) 0.6920(3) 0.072(3) Uiso 1 1 d G
H34E H 0.3132 0.8219 0.7251 0.086 Uiso 1 1 calc R
C35E C 0.31460(15) 0.8411(4) 0.6269(3) 0.075(3) Uiso 1 1 d G
H35E H 0.2984 0.8093 0.6155 0.090 Uiso 1 1 calc R
C36E C 0.32951(17) 0.8801(4) 0.5785(2) 0.068(3) Uiso 1 1 d G
N41E N 0.3271(2) 0.9061(5) 0.4074(4) 0.063(2) Uiso 1 1 d .
N42E N 0.3395(2) 0.9172(5) 0.4675(4) 0.063(2) Uiso 1 1 d .
C43E C 0.3226(3) 0.8796(6) 0.5108(6) 0.070(3) Uiso 1 1 d .
C44E C 0.2996(2) 0.8409(5) 0.4768(5) 0.057(2) Uiso 1 1 d .
H44E H 0.2848 0.8094 0.4955 0.068 Uiso 1 1 calc R
C45E C 0.3027(2) 0.8572(5) 0.4130(5) 0.055(2) Uiso 1 1 d .
H45E H 0.2906 0.8389 0.3781 0.066 Uiso 1 1 calc R
C46E C 0.3410(3) 0.9343(7) 0.3467(6) 0.077(3) Uiso 1 1 d .
H46I H 0.3245 0.9423 0.3138 0.092 Uiso 1 1 calc R
H46J H 0.3510 0.9805 0.3560 0.092 Uiso 1 1 calc R
C51E C 0.3944(3) 0.7839(8) 0.2741(7) 0.090(4) Uiso 1 1 d .
C52E C 0.4066(3) 0.8418(6) 0.2601(6) 0.076(3) Uiso 1 1 d .
H52E H 0.4257 0.8446 0.2374 0.091 Uiso 1 1 calc R
C53E C 0.3897(4) 0.9050(10) 0.2805(9) 0.111(5) Uiso 1 1 d .
H53E H 0.3952 0.9523 0.2691 0.133 Uiso 1 1 calc R
C54E C 0.3636(2) 0.8860(5) 0.3204(5) 0.056(2) Uiso 1 1 d .
S55E S 0.36256(8) 0.79490(18) 0.32362(17) 0.0795(8) Uiso 1 1 d .
N11F N 0.35180(15) 0.5800(4) 0.2458(3) 0.067(2) Uiso 1 1 d G
C12F C 0.35899(17) 0.5844(4) 0.1796(3) 0.084(3) Uiso 1 1 d G
H12F H 0.3761 0.5585 0.1625 0.100 Uiso 1 1 calc R
C13F C 0.3412(2) 0.6267(5) 0.1384(3) 0.095(4) Uiso 1 1 d G
H13F H 0.3461 0.6297 0.0931 0.114 Uiso 1 1 calc R
C14F C 0.3162(2) 0.6646(5) 0.1634(4) 0.117(5) Uiso 1 1 d G
H14F H 0.3041 0.6935 0.1352 0.141 Uiso 1 1 calc R
C15F C 0.30902(16) 0.6602(4) 0.2296(4) 0.081(3) Uiso 1 1 d G
H15F H 0.2919 0.6861 0.2467 0.097 Uiso 1 1 calc R
C16F C 0.32682(17) 0.6179(4) 0.2708(3) 0.070(3) Uiso 1 1 d G
N21F N 0.3364(2) 0.5856(6) 0.4389(5) 0.078(3) Uiso 1 1 d .
N22F N 0.3456(2) 0.5841(5) 0.3735(5) 0.069(2) Uiso 1 1 d .
C23F C 0.3240(3) 0.6222(6) 0.3407(5) 0.065(3) Uiso 1 1 d .
C24F C 0.3023(3) 0.6457(6) 0.3822(6) 0.069(3) Uiso 1 1 d .
H24F H 0.2847 0.6730 0.3700 0.083 Uiso 1 1 calc R
C25F C 0.3088(4) 0.6258(8) 0.4413(8) 0.098(4) Uiso 1 1 d .
H25F H 0.2971 0.6363 0.4795 0.118 Uiso 1 1 calc R
C26F C 0.3537(3) 0.5606(7) 0.4933(7) 0.085(3) Uiso 1 1 d .
H26K H 0.3660 0.5184 0.4805 0.102 Uiso 1 1 calc R
H26L H 0.3395 0.5468 0.5292 0.102 Uiso 1 1 calc R
N31F N 0.3960(2) 1.0328(5) 0.4310(5) 0.096(3) Uiso 1 1 d G
C32F C 0.3896(2) 1.0993(5) 0.4047(6) 0.099(4) Uiso 1 1 d G
H32F H 0.3721 1.1254 0.4195 0.119 Uiso 1 1 calc R
C33F C 0.4087(3) 1.1277(5) 0.3566(6) 0.138(7) Uiso 1 1 d G
H33F H 0.4043 1.1732 0.3386 0.166 Uiso 1 1 calc R
C34F C 0.4343(3) 1.0897(7) 0.3348(6) 0.179(10) Uiso 1 1 d G
H34F H 0.4474 1.1091 0.3019 0.214 Uiso 1 1 calc R
C35F C 0.4408(3) 1.0232(7) 0.3611(7) 0.139(7) Uiso 1 1 d G
H35F H 0.4583 0.9972 0.3462 0.166 Uiso 1 1 calc R
C36F C 0.4216(3) 0.9948(5) 0.4092(6) 0.114(5) Uiso 1 1 d G
N41F N 0.4198(3) 0.8464(6) 0.5137(6) 0.089(3) Uiso 1 1 d .
N42F N 0.4091(3) 0.9032(6) 0.4928(6) 0.089(3) Uiso 1 1 d .
C43F C 0.4272(4) 0.9333(9) 0.4392(8) 0.106(5) Uiso 1 1 d .
C44F C 0.4464(6) 0.8828(13) 0.4364(13) 0.157(8) Uiso 1 1 d .
H44F H 0.4599 0.8803 0.3999 0.188 Uiso 1 1 calc R
C45F C 0.4483(5) 0.8361(11) 0.4797(11) 0.133(6) Uiso 1 1 d .
H45F H 0.4643 0.8026 0.4877 0.160 Uiso 1 1 calc R
C46F C 0.4080(4) 0.7972(8) 0.5735(9) 0.106(5) Uiso 1 1 d .
H46K H 0.4248 0.7951 0.6065 0.128 Uiso 1 1 calc R
H46L H 0.3902 0.8212 0.5943 0.128 Uiso 1 1 calc R
C51F C 0.3762(3) 0.6233(6) 0.5171(6) 0.072(3) Uiso 1 1 d .
C52F C 0.4018(4) 0.6097(9) 0.5523(8) 0.100(4) Uiso 1 1 d .
H52F H 0.4092 0.5629 0.5604 0.120 Uiso 1 1 calc R
C53F C 0.4150(5) 0.6639(11) 0.5733(10) 0.128(6) Uiso 1 1 d .
H53F H 0.4340 0.6620 0.5967 0.153 Uiso 1 1 calc R
C54F C 0.3995(3) 0.7295(7) 0.5595(6) 0.079(3) Uiso 1 1 d .
S55F S 0.36723(7) 0.70766(16) 0.51194(16) 0.0720(7) Uiso 1 1 d .
B11 B 0.0000 0.6838(10) 0.5484(8) 0.102(2) Uiso 1 2 d SDU
F12 F 0.0000 0.7346(6) 0.4989(5) 0.103(2) Uiso 1 2 d SDU
F13 F 0.0000 0.7171(6) 0.6090(5) 0.101(3) Uiso 1 2 d SDU
F14 F 0.0270(2) 0.6471(5) 0.5422(4) 0.115(2) Uiso 1 1 d DU
B21 B 0.2387(3) 0.1752(7) 0.7510(6) 0.0889(17) Uiso 1 1 d DU
F22 F 0.2520(2) 0.2128(4) 0.6989(4) 0.109(2) Uiso 1 1 d DU
F23 F 0.24352(15) 0.2156(4) 0.8042(3) 0.0845(16) Uiso 1 1 d DU
F24 F 0.25146(18) 0.1110(4) 0.7521(4) 0.106(2) Uiso 1 1 d DU
F25 F 0.20707(16) 0.1719(4) 0.7410(4) 0.0939(18) Uiso 1 1 d DU
B31 B 0.0744(3) 0.1046(7) 0.2850(6) 0.0882(17) Uiso 1 1 d DU
F32 F 0.07976(18) 0.1469(4) 0.2307(3) 0.0919(18) Uiso 1 1 d DU
F33 F 0.05318(17) 0.1379(4) 0.3256(4) 0.0959(18) Uiso 1 1 d DU
F34 F 0.06292(18) 0.0389(4) 0.2642(4) 0.0997(19) Uiso 1 1 d DU
F35 F 0.10184(15) 0.0931(3) 0.3187(3) 0.0808(15) Uiso 1 1 d DU
B41 B 0.3231(3) 0.1094(8) 0.2763(7) 0.1095(19) Uiso 1 1 d DU
F42 F 0.3207(2) 0.1630(5) 0.2278(4) 0.119(2) Uiso 1 1 d DU
F43 F 0.3265(2) 0.1396(4) 0.3353(4) 0.116(2) Uiso 1 1 d DU
F44 F 0.34824(18) 0.0700(4) 0.2617(4) 0.104(2) Uiso 1 1 d DU
F45 F 0.2964(2) 0.0703(4) 0.2736(4) 0.111(2) Uiso 1 1 d DU
B51 B 0.2506(5) 0.3171(8) 0.0720(8) 0.118(2) Uiso 1 1 d DU
F52 F 0.2597(3) 0.3597(5) 0.1237(5) 0.140(3) Uiso 1 1 d DU
F53 F 0.2603(2) 0.3487(4) 0.0130(4) 0.112(2) Uiso 1 1 d DU
F54 F 0.2643(3) 0.2491(5) 0.0787(5) 0.132(2) Uiso 1 1 d DU
F55 F 0.2207(2) 0.3036(4) 0.0720(4) 0.0987(19) Uiso 1 1 d U
C11S C 0.1146(3) 0.2372(8) 0.4025(7) 0.087(3) Uiso 1 1 d D
H11A H 0.1207 0.2044 0.4375 0.131 Uiso 1 1 calc R
H11B H 0.0971 0.2170 0.3781 0.131 Uiso 1 1 calc R
H11C H 0.1084 0.2828 0.4217 0.131 Uiso 1 1 calc R
C12S C 0.1411(3) 0.2485(7) 0.3576(6) 0.076(3) Uiso 1 1 d D
N13S N 0.1620(3) 0.2613(6) 0.3255(6) 0.093(3) Uiso 1 1 d D
H21A H 0.1773 0.2801 0.3507 0.139 Uiso 0.50 1 calc PR
H21B H 0.1564 0.2933 0.2942 0.139 Uiso 0.50 1 calc PR
H21C H 0.1689 0.2208 0.3061 0.139 Uiso 0.50 1 calc PR
C22S C 0.5000 0.5201(13) 0.9471(10) 0.106(6) Uiso 1 2 d SD
N23S N 0.5000 0.5074(11) 0.8919(10) 0.124(6) Uiso 1 2 d SD
C31S C 0.2327(4) 0.1997(12) 0.5349(12) 0.141(7) Uiso 1 1 d D
H31A H 0.2433 0.2436 0.5221 0.212 Uiso 1 1 calc R
H31B H 0.2400 0.1604 0.5073 0.212 Uiso 1 1 calc R
H31C H 0.2373 0.1891 0.5809 0.212 Uiso 1 1 calc R
C32S C 0.1994(3) 0.2085(6) 0.5265(6) 0.075(3) Uiso 1 1 d D
N33S N 0.1749(3) 0.2193(7) 0.5133(6) 0.101(3) Uiso 1 1 d D
C41S C 0.2543(5) 0.2021(10) 0.3766(9) 0.125(6) Uiso 1 1 d D
H41A H 0.2620 0.1532 0.3757 0.188 Uiso 1 1 calc R
H41B H 0.2342 0.2033 0.3991 0.188 Uiso 1 1 calc R
H41C H 0.2690 0.2325 0.3999 0.188 Uiso 1 1 calc R
C42S C 0.2505(5) 0.2280(12) 0.3093(9) 0.141(7) Uiso 1 1 d D
N43S N 0.2532(5) 0.2386(10) 0.2514(9) 0.149(6) Uiso 1 1 d D

loop_
_atom_site_aniso_label
_atom_site_aniso_U_11
_atom_site_aniso_U_22
_atom_site_aniso_U_33
_atom_site_aniso_U_23
_atom_site_aniso_U_13
_atom_site_aniso_U_12
Ni1 0.0440(7) 0.1837(19) 0.0372(6) -0.0257(8) -0.0041(5) -0.0217(8)
Ni2 0.0502(6) 0.0463(5) 0.0371(5) -0.0136(4) -0.0081(5) 0.0065(5)
Ni3 0.0613(6) 0.0450(6) 0.0346(5) -0.0045(4) 0.0059(5) 0.0130(5)
Ni4 0.0950(11) 0.1245(13) 0.0343(6) -0.0116(7) -0.0080(6) 0.0711(10)
S55A 0.0496(11) 0.0993(18) 0.0448(11) -0.0203(13) -0.0009(10) -0.0024(12)

loop_
_atom_type_symbol
_atom_type_description
_atom_type_scat_dispersion_real
_atom_type_scat_dispersion_imag
_atom_type_scat_source
C C 0.0033 0.0016 'International Tables Vol C Tables 4.2.6.8 and 6.1.1.4'
H H 0.0000 0.0000 'International Tables Vol C Tables 4.2.6.8 and 6.1.1.4'
B B 0.0013 0.0007 'International Tables Vol C Tables 4.2.6.8 and 6.1.1.4'
F F 0.0171 0.0103 'International Tables Vol C Tables 4.2.6.8 and 6.1.1.4'
N N 0.0061 0.0033 'International Tables Vol C Tables 4.2.6.8 and 6.1.1.4'
Ni Ni 0.3393 1.1124 'International Tables Vol C Tables 4.2.6.8 and 6.1.1.4'
S S 0.1246 0.1234 'International Tables Vol C Tables 4.2.6.8 and 6.1.1.4'

loop_
_geom_angle_atom_site_label_1
_geom_angle_atom_site_label_2
_geom_angle_atom_site_label_3
_geom_angle
_geom_angle_site_symmetry_1
N11A Ni1 N42E 168.0(4) .
N11A Ni1 N22A 77.7(4) .
N42E Ni1 N22A 96.8(4) .
N11A Ni1 N42F 94.6(4) .
N42E Ni1 N42F 92.4(4) .
N22A Ni1 N42F 168.0(4) .
N11A Ni1 N31F 87.0(4) .
N42E Ni1 N31F 103.7(4) .
N22A Ni1 N31F 88.4(4) .
N42F Ni1 N31F 81.9(4) .
N11A Ni1 N31E 91.9(3) .
N42E Ni1 N31E 77.5(3) .
N22A Ni1 N31E 92.3(4) .
N42F Ni1 N31E 97.2(4) .
N31F Ni1 N31E 178.6(3) .
N31A Ni2 N42A 77.9(2) .
N31A Ni2 N11B 88.9(2) .
N42A Ni2 N11B 92.0(2) .
N31A Ni2 N22C 171.3(2) .
N42A Ni2 N22C 100.8(3) .
N11B Ni2 N22C 99.7(2) .
N31A Ni2 N11C 93.5(2) .
N42A Ni2 N11C 89.7(2) .
N11B Ni2 N11C 177.3(2) .
N22C Ni2 N11C 77.9(2) .
N31A Ni2 N22B 92.0(2) .
N42A Ni2 N22B 165.9(3) .
N11B Ni2 N22B 77.8(2) .
N22C Ni2 N22B 90.7(3) .
N11C Ni2 N22B 100.9(2) .
N31B Ni3 N31C 175.4(2) .
N31B Ni3 N42C 100.9(3) .
N31C Ni3 N42C 79.6(2) .
N31B Ni3 N22D 90.8(3) .
N31C Ni3 N22D 89.7(2) .
N42C Ni3 N22D 163.4(3) .
N31B Ni3 N11D 94.8(2) .
N31C Ni3 N11D 89.7(2) .
N42C Ni3 N11D 89.8(3) .
N22D Ni3 N11D 77.4(3) .
N31B Ni3 N42B 78.6(2) .
N31C Ni3 N42B 96.9(2) .
N42C Ni3 N42B 95.1(3) .
N22D Ni3 N42B 98.7(3) .
N11D Ni3 N42B 172.4(3) .
N11F Ni4 N11E 178.6(3) .
N11F Ni4 N22E 98.7(4) .
N11E Ni4 N22E 81.4(5) .
N11F Ni4 N31D 93.2(3) .
N11E Ni4 N31D 88.2(3) .
N22E Ni4 N31D 97.9(4) .
N11F Ni4 N22F 78.5(3) .
N11E Ni4 N22F 100.1(4) .
N22E Ni4 N22F 90.5(5) .
N31D Ni4 N22F 169.0(4) .
N11F Ni4 N42D 91.6(3) .
N11E Ni4 N42D 88.5(4) .
N22E Ni4 N42D 168.6(4) .
N31D Ni4 N42D 76.5(3) .
N22F Ni4 N42D 96.4(4) .
C12A N11A C16A 120.0 .
C12A N11A Ni1 125.7(5) .
C16A N11A Ni1 114.1(5) .
N11A C12A C13A 120.0 .
N11A C12A H12A 120.0 .
C13A C12A H12A 120.0 .
C14A C13A C12A 120.0 .
C14A C13A H13A 120.0 .
C12A C13A H13A 120.0 .
C15A C14A C13A 120.0 .
C15A C14A H14A 120.0 .
C13A C14A H14A 120.0 .
C14A C15A C16A 120.0 .
C14A C15A H15A 120.0 .
C16A C15A H15A 120.0 .
C15A C16A N11A 120.0 .
C15A C16A C23A 120.1(8) .
N11A C16A C23A 119.9(9) .
N22A N21A C25A 113.3(12) .
N22A N21A C26A 118.6(10) .
C25A N21A C26A 126.9(12) .
N21A N22A C23A 96.8(10) .
N21A N22A Ni1 142.6(9) .
C23A N22A Ni1 117.6(9) .
C24A C23A N22A 114.9(15) .
C24A C23A C16A 134.9(15) .
N22A C23A C16A 109.9(12) .
C23A C24A C25A 108.9(18) .
C23A C24A H24A 125.5 .
C25A C24A H24A 125.5 .
C24A C25A N21A 106.0(16) .
C24A C25A H25A 127.0 .
N21A C25A H25A 127.0 .
N21A C26A C51A 107.0(9) .
N21A C26A H26A 110.3 .
C51A C26A H26A 110.3 .
N21A C26A H26B 110.3 .
C51A C26A H26B 110.3 .
H26A C26A H26B 108.6 .
C32A N31A C36A 120.0 .
C32A N31A Ni2 125.9(3) .
C36A N31A Ni2 114.0(3) .
C33A C32A N31A 120.0 .
C33A C32A H32A 120.0 .
N31A C32A H32A 120.0 .
C32A C33A C34A 120.0 .
C32A C33A H33A 120.0 .
C34A C33A H33A 120.0 .
C35A C34A C33A 120.0 .
C35A C34A H34A 120.0 .
C33A C34A H34A 120.0 .
C34A C35A C36A 120.0 .
C34A C35A H35A 120.0 .
C36A C35A H35A 120.0 .
C35A C36A N31A 120.0 .
C35A C36A C43A 125.0(5) .
N31A C36A C43A 115.0(5) .
C45A N41A N42A 108.2(7) .
C45A N41A C46A 126.9(8) .
N42A N41A C46A 124.1(7) .
C43A N42A N41A 105.1(7) .
C43A N42A Ni2 115.3(6) .
N41A N42A Ni2 138.7(6) .
N42A C43A C44A 113.6(9) .
N42A C43A C36A 117.4(8) .
C44A C43A C36A 129.0(8) .
C45A C44A C43A 103.7(8) .
C45A C44A H44A 128.2 .
C43A C44A H44A 128.2 .
C44A C45A N41A 109.4(8) .
C44A C45A H45A 125.3 .
N41A C45A H45A 125.3 .
C54A C46A N41A 111.8(8) .
C54A C46A H46A 109.3 .
N41A C46A H46A 109.3 .
C54A C46A H46B 109.3 .
N41A C46A H46B 109.3 .
H46A C46A H46B 107.9 .
C52A C51A C26A 130.0(10) .
C52A C51A S55A 111.7(9) .
C26A C51A S55A 118.3(8) .
C53A C52A C51A 111.8(11) .
C53A C52A H52A 124.1 .
C51A C52A H52A 124.1 .
C52A C53A C54A 114.9(10) .
C52A C53A H53A 122.6 .
C54A C53A H53A 122.6 .
C53A C54A C46A 127.4(9) .
C53A C54A S55A 109.0(8) .
C46A C54A S55A 123.2(8) .
C51A S55A C54A 92.4(5) .
C12B N11B C16B 120.0 .
C12B N11B Ni2 125.2(3) .
C16B N11B Ni2 114.8(3) .
C13B C12B N11B 120.0 .
C13B C12B H12B 120.0 .
N11B C12B H12B 120.0 .
C12B C13B C14B 120.0 .
C12B C13B H13B 120.0 .
C14B C13B H13B 120.0 .
C13B C14B C15B 120.0 .
C13B C14B H14B 120.0 .
C15B C14B H14B 120.0 .
C16B C15B C14B 120.0 .
C16B C15B H15B 120.0 .
C14B C15B H15B 120.0 .
C15B C16B N11B 120.0 .
C15B C16B C23B 127.1(6) .
N11B C16B C23B 112.8(6) .
N22B N21B C25B 111.6(8) .
N22B N21B C26B 122.5(8) .
C25B N21B C26B 124.9(8) .
C23B N22B N21B 106.9(7) .
C23B N22B Ni2 111.5(6) .
N21B N22B Ni2 140.0(6) .
N22B C23B C16B 122.5(9) .
N22B C23B C24B 110.2(9) .
C16B C23B C24B 127.2(9) .
C25B C24B C23B 104.2(9) .
C25B C24B H24B 127.9 .
C23B C24B H24B 127.9 .
N21B C25B C24B 106.8(9) .
N21B C25B H25B 126.6 .
C24B C25B H25B 126.6 .
N21B C26B C51B 116.6(8) .
N21B C26B H26C 108.1 .
C51B C26B H26C 108.1 .
N21B C26B H26D 108.1 .
C51B C26B H26D 108.1 .
H26C C26B H26D 107.3 .
C32B N31B C36B 120.0 .
C32B N31B Ni3 124.1(3) .
C36B N31B Ni3 115.3(3) .
C33B C32B N31B 120.0 .
C33B C32B H32B 120.0 .
N31B C32B H32B 120.0 .
C32B C33B C34B 120.0 .
C32B C33B H33B 120.0 .
C34B C33B H33B 120.0 .
C35B C34B C33B 120.0 .
C35B C34B H34B 120.0 .
C33B C34B H34B 120.0 .
C34B C35B C36B 120.0 .
C34B C35B H35B 120.0 .
C36B C35B H35B 120.0 .
C35B C36B N31B 120.0 .
C35B C36B C43B 124.8(5) .
N31B C36B C43B 115.2(5) .
C45B N41B N42B 114.6(8) .
C45B N41B C46B 122.6(9) .
N42B N41B C46B 122.5(8) .
N41B N42B C43B 103.8(7) .
N41B N42B Ni3 143.8(5) .
C43B N42B Ni3 111.2(5) .
N42B C43B C44B 109.5(8) .
N42B C43B C36B 119.1(7) .
C44B C43B C36B 131.1(8) .
C43B C44B C45B 106.6(9) .
C43B C44B H44B 126.7 .
C45B C44B H44B 126.7 .
N41B C45B C44B 105.4(10) .
N41B C45B H45B 127.3 .
C44B C45B H45B 127.3 .
N41B C46B C54B 111.9(8) .
N41B C46B H46C 109.2 .
C54B C46B H46C 109.2 .
N41B C46B H46D 109.2 .
C54B C46B H46D 109.2 .
H46C C46B H46D 107.9 .
C52B C51B C26B 132.0(9) .
C52B C51B S55B 109.3(7) .
C26B C51B S55B 118.4(7) .
C53B C52B C51B 117.1(10) .
C53B C52B H52B 121.4 .
C51B C52B H52B 121.4 .
C52B C53B C54B 112.7(9) .
C52B C53B H53B 123.7 .
C54B C53B H53B 123.7 .
C53B C54B C46B 126.0(9) .
C53B C54B S55B 111.0(7) .
C46B C54B S55B 122.9(8) .
C51B S55B C54B 89.9(5) .
C12C N11C C16C 120.0 .
C12C N11C Ni2 126.0(3) .
C16C N11C Ni2 113.8(2) .
N11C C12C C13C 120.0 .
N11C C12C H12C 120.0 .
C13C C12C H12C 120.0 .
C14C C13C C12C 120.0 .
C14C C13C H13C 120.0 .
C12C C13C H13C 120.0 .
C13C C14C C15C 120.0 .
C13C C14C H14C 120.0 .
C15C C14C H14C 120.0 .
C14C C15C C16C 120.0 .
C14C C15C H15C 120.0 .
C16C C15C H15C 120.0 .
C15C C16C N11C 120.0 .
C15C C16C C23C 125.0(5) .
N11C C16C C23C 114.0(5) .
N22C N21C C25C 111.3(7) .
N22C N21C C26C 122.8(6) .
C25C N21C C26C 125.5(7) .
C23C N22C N21C 105.0(6) .
C23C N22C Ni2 113.3(5) .
N21C N22C Ni2 140.9(5) .
N22C C23C C16C 119.9(7) .
N22C C23C C24C 112.8(8) .
C16C C23C C24C 127.2(8) .
C25C C24C C23C 102.2(9) .
C25C C24C H24C 128.9 .
C23C C24C H24C 128.9 .
N21C C25C C24C 108.5(9) .
N21C C25C H25C 125.8 .
C24C C25C H25C 125.8 .
C51C C26C N21C 111.3(7) .
C51C C26C H26E 109.4 .
N21C C26C H26E 109.4 .
C51C C26C H26F 109.4 .
N21C C26C H26F 109.4 .
H26E C26C H26F 108.0 .
C32C N31C C36C 120.0 .
C32C N31C Ni3 125.8(3) .
C36C N31C Ni3 113.6(3) .
N31C C32C C33C 120.0 .
N31C C32C H32C 120.0 .
C33C C32C H32C 120.0 .
C34C C33C C32C 120.0 .
C34C C33C H33C 120.0 .
C32C C33C H33C 120.0 .
C35C C34C C33C 120.0 .
C35C C34C H34C 120.0 .
C33C C34C H34C 120.0 .
C36C C35C C34C 120.0 .
C36C C35C H35C 120.0 .
C34C C35C H35C 120.0 .
C35C C36C N31C 120.0 .
C35C C36C C43C 123.6(5) .
N31C C36C C43C 116.3(5) .
C45C N41C N42C 111.4(7) .
C45C N41C C46C 125.5(7) .
N42C N41C C46C 122.7(7) .
N41C N42C C43C 104.8(6) .
N41C N42C Ni3 141.9(5) .
C43C N42C Ni3 112.6(5) .
N42C C43C C44C 112.1(7) .
N42C C43C C36C 117.8(7) .
C44C C43C C36C 130.0(7) .
C43C C44C C45C 102.8(8) .
C43C C44C H44C 128.6 .
C45C C44C H44C 128.6 .
N41C C45C C44C 108.9(8) .
N41C C45C H45C 125.6 .
C44C C45C H45C 125.6 .
C54C C46C N41C 117.2(8) .
C54C C46C H46E 108.0 .
N41C C46C H46E 108.0 .
C54C C46C H46F 108.0 .
N41C C46C H46F 108.0 .
H46E C46C H46F 107.3 .
C52C C51C C26C 131.3(9) .
C52C C51C S55C 110.5(7) .
C26C C51C S55C 118.1(6) .
C51C C52C C53C 114.4(9) .
C51C C52C H52C 122.8 .
C53C C52C H52C 122.8 .
C52C C53C C54C 116.1(8) .
C52C C53C H53C 122.0 .
C54C C53C H53C 122.0 .
C46C C54C C53C 134.1(8) .
C46C C54C S55C 119.8(7) .
C53C C54C S55C 106.0(6) .
C54C S55C C51C 92.9(4) .
C12D N11D C16D 120.0 .
C12D N11D Ni3 125.0(3) .
C16D N11D Ni3 115.0(3) .
N11D C12D C13D 120.0 .
N11D C12D H12D 120.0 .
C13D C12D H12D 120.0 .
C12D C13D C14D 120.0 .
C12D C13D H13D 120.0 .
C14D C13D H13D 120.0 .
C15D C14D C13D 120.0 .
C15D C14D H14D 120.0 .
C13D C14D H14D 120.0 .
C14D C15D C16D 120.0 .
C14D C15D H15D 120.0 .
C16D C15D H15D 120.0 .
C15D C16D N11D 120.0 .
C15D C16D C23D 125.2(6) .
N11D C16D C23D 114.8(6) .
C26D N21D C25D 127.4(10) .
C26D N21D N22D 122.8(9) .
C25D N21D N22D 109.2(8) .
C23D N22D N21D 104.5(7) .
C23D N22D Ni3 114.4(6) .
N21D N22D Ni3 141.0(6) .
N22D C23D C16D 118.4(8) .
N22D C23D C24D 111.4(9) .
C16D C23D C24D 129.9(9) .
C25D C24D C23D 103.8(10) .
C25D C24D H24D 128.1 .
C23D C24D H24D 128.1 .
C24D C25D N21D 110.9(10) .
C24D C25D H25D 124.5 .
N21D C25D H25D 124.5 .
N21D C26D C51D 113.4(9) .
N21D C26D H26G 108.9 .
C51D C26D H26G 108.9 .
N21D C26D H26H 108.9 .
C51D C26D H26H 108.9 .
H26G C26D H26H 107.7 .
C32D N31D C36D 120.0 .
C32D N31D Ni4 122.7(4) .
C36D N31D Ni4 117.3(4) .
N31D C32D C33D 120.0 .
N31D C32D H32D 120.0 .
C33D C32D H32D 120.0 .
C34D C33D C32D 120.0 .
C34D C33D H33D 120.0 .
C32D C33D H33D 120.0 .
C35D C34D C33D 120.0 .
C35D C34D H34D 120.0 .
C33D C34D H34D 120.0 .
C34D C35D C36D 120.0 .
C34D C35D H35D 120.0 .
C36D C35D H35D 120.0 .
C35D C36D N31D 120.0 .
C35D C36D C43D 125.4(8) .
N31D C36D C43D 114.6(8) .
N42D N41D C46D 122.5(11) .
N42D N41D C45D 109.0(12) .
C46D N41D C45D 126.5(13) .
N41D N42D C43D 107.7(11) .
N41D N42D Ni4 138.5(8) .
C43D N42D Ni4 110.4(9) .
N42D C43D C44D 111.5(15) .
N42D C43D C36D 120.6(13) .
C44D C43D C36D 127.6(15) .
C43D C44D C45D 107.7(17) .
C43D C44D H44D 126.1 .
C45D C44D H44D 126.1 .
C44D C45D N41D 104.0(17) .
C44D C45D H45D 128.0 .
N41D C45D H45D 128.0 .
N41D C46D C54D 115.5(11) .
N41D C46D H46G 108.4 .
C54D C46D H46G 108.4 .
N41D C46D H46H 108.4 .
C54D C46D H46H 108.4 .
H46G C46D H46H 107.5 .
C52D C51D C26D 121.9(10) .
C52D C51D S55D 116.3(8) .
C26D C51D S55D 121.8(8) .
C51D C52D C53D 108.8(10) .
C51D C52D H52D 125.6 .
C53D C52D H52D 125.6 .
C54D C53D C52D 115.3(11) .
C54D C53D H53D 122.3 .
C52D C53D H53D 122.3 .
C53D C54D C46D 133.0(11) .
C53D C54D S55D 108.4(9) .
C46D C54D S55D 118.6(9) .
C51D S55D C54D 91.0(5) .
C12E N11E C16E 120.0 .
C12E N11E Ni4 128.1(5) .
C16E N11E Ni4 111.4(5) .
C13E C12E N11E 120.0 .
C13E C12E H12E 120.0 .
N11E C12E H12E 120.0 .
C12E C13E C14E 120.0 .
C12E C13E H13E 120.0 .
C14E C13E H13E 120.0 .
C15E C14E C13E 120.0 .
C15E C14E H14E 120.0 .
C13E C14E H14E 120.0 .
C14E C15E C16E 120.0 .
C14E C15E H15E 120.0 .
C16E C15E H15E 120.0 .
C23E C16E C15E 122.7(9) .
C23E C16E N11E 117.3(9) .
C15E C16E N11E 120.0 .
N22E N21E C25E 122.7(15) .
N22E N21E C26E 121.8(13) .
C25E N21E C26E 114.9(14) .
N21E N22E C23E 104.8(13) .
N21E N22E Ni4 145.3(12) .
C23E N22E Ni4 109.1(10) .
C24E C23E C16E 137.6(17) .
C24E C23E N22E 102.4(15) .
C16E C23E N22E 120.0(13) .
C23E C24E C25E 121.4(19) .
C23E C24E H24E 119.3 .
C25E C24E H24E 119.3 .
N21E C25E C24E 88.8(16) .
N21E C25E H25E 135.6 .
C24E C25E H25E 135.6 .
N21E C26E C51E 115.8(11) .
N21E C26E H26I 108.3 .
C51E C26E H26I 108.3 .
N21E C26E H26J 108.3 .
C51E C26E H26J 108.3 .
H26I C26E H26J 107.4 .
C32E N31E C36E 120.0 .
C32E N31E Ni1 125.9(3) .
C36E N31E Ni1 114.1(3) .
N31E C32E C33E 120.0 .
N31E C32E H32E 120.0 .
C33E C32E H32E 120.0 .
C32E C33E C34E 120.0 .
C32E C33E H33E 120.0 .
C34E C33E H33E 120.0 .
C35E C34E C33E 120.0 .
C35E C34E H34E 120.0 .
C33E C34E H34E 120.0 .
C34E C35E C36E 120.0 .
C34E C35E H35E 120.0 .
C36E C35E H35E 120.0 .
C35E C36E N31E 120.0 .
C35E C36E C43E 126.5(6) .
N31E C36E C43E 113.5(6) .
N42E N41E C45E 108.8(8) .
N42E N41E C46E 123.1(9) .
C45E N41E C46E 127.6(9) .
C43E N42E N41E 107.5(8) .
C43E N42E Ni1 113.2(7) .
N41E N42E Ni1 139.1(7) .
N42E C43E C36E 121.6(9) .
N42E C43E C44E 109.2(9) .
C36E C43E C44E 129.1(10) .
C45E C44E C43E 106.7(9) .
C45E C44E H44E 126.7 .
C43E C44E H44E 126.7 .
C44E C45E N41E 107.7(9) .
C44E C45E H45E 126.1 .
N41E C45E H45E 126.1 .
C54E C46E N41E 111.2(9) .
C54E C46E H46I 109.4 .
N41E C46E H46I 109.4 .
C54E C46E H46J 109.4 .
N41E C46E H46J 109.4 .
H46I C46E H46J 108.0 .
C52E C51E C26E 127.4(13) .
C52E C51E S55E 111.6(11) .
C26E C51E S55E 120.3(10) .
C51E C52E C53E 116.0(14) .
C51E C52E H52E 122.0 .
C53E C52E H52E 122.0 .
C54E C53E C52E 110.5(14) .
C54E C53E H53E 124.7 .
C52E C53E H53E 124.7 .
C53E C54E C46E 125.9(11) .
C53E C54E S55E 106.9(9) .
C46E C54E S55E 126.9(8) .
C54E S55E C51E 94.4(6) .
C12F N11F C16F 120.0 .
C12F N11F Ni4 125.8(4) .
C16F N11F Ni4 114.0(4) .
N11F C12F C13F 120.0 .
N11F C12F H12F 120.0 .
C13F C12F H12F 120.0 .
C14F C13F C12F 120.0 .
C14F C13F H13F 120.0 .
C12F C13F H13F 120.0 .
C13F C14F C15F 120.0 .
C13F C14F H14F 120.0 .
C15F C14F H14F 120.0 .
C14F C15F C16F 120.0 .
C14F C15F H15F 120.0 .
C16F C15F H15F 120.0 .
C15F C16F N11F 120.0 .
C15F C16F C23F 121.6(6) .
N11F C16F C23F 117.3(6) .
N22F N21F C25F 106.6(11) .
N22F N21F C26F 126.4(11) .
C25F N21F C26F 126.5(12) .
C23F N22F N21F 105.5(9) .
C23F N22F Ni4 115.8(7) .
N21F N22F Ni4 137.5(8) .
C24F C23F N22F 110.1(10) .
C24F C23F C16F 135.0(10) .
N22F C23F C16F 113.9(9) .
C25F C24F C23F 110.1(12) .
C25F C24F H24F 124.9 .
C23F C24F H24F 124.9 .
C24F C25F N21F 107.7(14) .
C24F C25F H25F 126.1 .
N21F C25F H25F 126.2 .
N21F C26F C51F 108.2(10) .
N21F C26F H26K 110.1 .
C51F C26F H26K 110.1 .
N21F C26F H26L 110.0 .
C51F C26F H26L 110.0 .
H26K C26F H26L 108.4 .
C32F N31F C36F 120.0 .
C32F N31F Ni1 128.7(6) .
C36F N31F Ni1 110.9(6) .
N31F C32F C33F 120.0 .
N31F C32F H32F 120.0 .
C33F C32F H32F 120.0 .
C34F C33F C32F 120.0 .
C34F C33F H33F 120.0 .
C32F C33F H33F 120.0 .
C33F C34F C35F 120.0 .
C33F C34F H34F 120.0 .
C35F C34F H34F 120.0 .
C34F C35F C36F 120.0 .
C34F C35F H35F 120.0 .
C36F C35F H35F 120.0 .
C43F C36F C35F 123.7(11) .
C43F C36F N31F 116.2(11) .
C35F C36F N31F 120.0 .
N42F N41F C45F 105.8(14) .
N42F N41F C46F 129.5(12) .
C45F N41F C46F 124.2(14) .
N41F N42F C43F 113.2(12) .
N41F N42F Ni1 141.9(10) .
C43F N42F Ni1 104.7(9) .
C44F C43F C36F 139(2) .
C44F C43F N42F 95.3(17) .
C36F C43F N42F 126.0(15) .
C45F C44F C43F 123(3) .
C45F C44F H44F 118.6 .
C43F C44F H44F 118.6 .
C44F C45F N41F 101(2) .
C44F C45F H45F 129.5 .
N41F C45F H45F 129.5 .
C54F C46F N41F 117.7(14) .
C54F C46F H46K 107.9 .
N41F C46F H46K 107.9 .
C54F C46F H46L 107.9 .
N41F C46F H46L 107.9 .
H46K C46F H46L 107.2 .
C52F C51F C26F 121.4(12) .
C52F C51F S55F 114.4(11) .
C26F C51F S55F 123.3(9) .
C53F C52F C51F 113.8(17) .
C53F C52F H52F 123.1 .
C51F C52F H52F 123.1 .
C52F C53F C54F 115.1(19) .
C52F C53F H53F 122.4 .
C54F C53F H53F 122.4 .
C46F C54F C53F 129.7(15) .
C46F C54F S55F 123.8(12) .
C53F C54F S55F 106.2(12) .
C51F S55F C54F 90.3(6) .
F14 B11 F14 117.8(16) 3
F14 B11 F13 108.2(8) 3
F14 B11 F13 108.2(8) .
F14 B11 F12 106.3(9) 3
F14 B11 F12 106.3(9) .
F13 B11 F12 109.8(13) .
F24 B21 F23 115.9(10) .
F24 B21 F25 111.9(10) .
F23 B21 F25 107.3(10) .
F24 B21 F22 107.7(10) .
F23 B21 F22 105.4(9) .
F25 B21 F22 108.4(10) .
F32 B31 F33 109.3(9) .
F32 B31 F35 110.1(9) .
F33 B31 F35 109.7(9) .
F32 B31 F34 108.9(9) .
F33 B31 F34 110.4(10) .
F35 B31 F34 108.4(9) .
F43 B41 F44 110.1(11) .
F43 B41 F45 110.8(11) .
F44 B41 F45 111.9(11) .
F43 B41 F42 109.6(11) .
F44 B41 F42 107.2(11) .
F45 B41 F42 107.1(11) .
F55 B51 F52 113.1(14) .
F55 B51 F53 111.9(14) .
F52 B51 F53 108.9(13) .
F55 B51 F54 103.5(13) .
F52 B51 F54 109.4(13) .
F53 B51 F54 109.8(13) .
C12S C11S H11A 109.5 .
C12S C11S H11B 109.5 .
H11A C11S H11B 109.5 .
C12S C11S H11C 109.5 .
H11A C11S H11C 109.5 .
H11B C11S H11C 109.5 .
N13S C12S C11S 175.2(14) .
C12S N13S H21A 109.5 .
C12S N13S H21B 109.5 .
H21A N13S H21B 109.5 .
C12S N13S H21C 109.5 .
H21A N13S H21C 109.5 .
H21B N13S H21C 109.5 .
N23S C22S C21S 175(3) .
C32S C31S H31A 109.5 .
C32S C31S H31B 109.5 .
H31A C31S H31B 109.5 .
C32S C31S H31C 109.5 .
H31A C31S H31C 109.5 .
H31B C31S H31C 109.5 .
N33S C32S C31S 171.6(16) .
C42S C41S H41A 109.5 .
C42S C41S H41B 109.5 .
H41A C41S H41B 109.5 .
C42S C41S H41C 109.5 .
H41A C41S H41C 109.5 .
H41B C41S H41C 109.5 .
N43S C42S C41S 164(2) .

loop_
_geom_bond_atom_site_label_1
_geom_bond_atom_site_label_2
_geom_bond_distance
_geom_bond_site_symmetry_2
C21S C22S 1.456(17) .
Ni1 N11A 2.093(7) .
Ni1 N42E 2.114(9) .
Ni1 N22A 2.113(11) .
Ni1 N42F 2.125(12) .
Ni1 N31F 2.152(8) .
Ni1 N31E 2.168(5) .
Ni2 N31A 2.080(4) .
Ni2 N42A 2.084(7) .
Ni2 N11B 2.094(4) .
Ni2 N22C 2.104(6) .
Ni2 N11C 2.111(4) .
Ni2 N22B 2.121(7) .
Ni3 N31B 2.072(4) .
Ni3 N31C 2.083(4) .
Ni3 N42C 2.096(7) .
Ni3 N22D 2.103(8) .
Ni3 N11D 2.115(5) .
Ni3 N42B 2.146(7) .
Ni4 N11F 2.047(6) .
Ni4 N11E 2.059(7) .
Ni4 N22E 2.067(14) .
Ni4 N31D 2.088(6) .
Ni4 N22F 2.098(9) .
Ni4 N42D 2.274(10) .
N11A C12A 1.3900 .
N11A C16A 1.3900 .
C12A C13A 1.3900 .
C12A H12A 0.9500 .
C13A C14A 1.3900 .
C13A H13A 0.9500 .
C14A C15A 1.3900 .
C14A H14A 0.9500 .
C15A C16A 1.3900 .
C15A H15A 0.9500 .
C16A C23A 1.454(17) .
N21A N22A 1.359(15) .
N21A C25A 1.363(19) .
N21A C26A 1.448(16) .
N22A C23A 1.417(18) .
C23A C24A 1.26(2) .
C24A C25A 1.29(2) .
C24A H24A 0.9500 .
C25A H25A 0.9500 .
C26A C51A 1.547(16) .
C26A H26A 0.9900 .
C26A H26B 0.9900 .
N31A C32A 1.3900 .
N31A C36A 1.3900 .
C32A C33A 1.3900 .
C32A H32A 0.9500 .
C33A C34A 1.3900 .
C33A H33A 0.9500 .
C34A C35A 1.3900 .
C34A H34A 0.9500 .
C35A C36A 1.3900 .
C35A H35A 0.9500 .
C36A C43A 1.421(11) .
N41A C45A 1.377(11) .
N41A N42A 1.383(11) .
N41A C46A 1.457(12) .
N42A C43A 1.316(12) .
C43A C44A 1.383(13) .
C44A C45A 1.359(13) .
C44A H44A 0.9500 .
C45A H45A 0.9500 .
C46A C54A 1.433(14) .
C46A H46A 0.9900 .
C46A H46B 0.9900 .
C51A C52A 1.411(16) .
C51A S55A 1.692(12) .
C52A C53A 1.354(16) .
C52A H52A 0.9500 .
C53A C54A 1.405(15) .
C53A H53A 0.9500 .
C54A S55A 1.731(10) .
N11B C12B 1.3900 .
N11B C16B 1.3900 .
C12B C13B 1.3900 .
C12B H12B 0.9500 .
C13B C14B 1.3900 .
C13B H13B 0.9500 .
C14B C15B 1.3900 .
C14B H14B 0.9500 .
C15B C16B 1.3900 .
C15B H15B 0.9500 .
C16B C23B 1.389(11) .
N21B N22B 1.360(10) .
N21B C25B 1.370(13) .
N21B C26B 1.442(13) .
N22B C23B 1.315(13) .
C23B C24B 1.459(15) .
C24B C25B 1.393(15) .
C24B H24B 0.9500 .
C25B H25B 0.9500 .
C26B C51B 1.498(13) .
C26B H26C 0.9900 .
C26B H26D 0.9900 .
N31B C32B 1.3900 .
N31B C36B 1.3900 .
C32B C33B 1.3900 .
C32B H32B 0.9500 .
C33B C34B 1.3900 .
C33B H33B 0.9500 .
C34B C35B 1.3900 .
C34B H34B 0.9500 .
C35B C36B 1.3900 .
C35B H35B 0.9500 .
C36B C43B 1.408(10) .
N41B C45B 1.330(14) .
N41B N42B 1.343(10) .
N41B C46B 1.455(13) .
N42B C43B 1.380(11) .
C43B C44B 1.393(14) .
C44B C45B 1.391(15) .
C44B H44B 0.9500 .
C45B H45B 0.9500 .
C46B C54B 1.505(14) .
C46B H46C 0.9900 .
C46B H46D 0.9900 .
C51B C52B 1.370(13) .
C51B S55B 1.737(9) .
C52B C53B 1.298(14) .
C52B H52B 0.9500 .
C53B C54B 1.380(14) .
C53B H53B 0.9500 .
C54B S55B 1.741(11) .
N11C C12C 1.3900 .
N11C C16C 1.3900 .
C12C C13C 1.3900 .
C12C H12C 0.9500 .
C13C C14C 1.3900 .
C13C H13C 0.9500 .
C14C C15C 1.3900 .
C14C H14C 0.9500 .
C15C C16C 1.3900 .
C15C H15C 0.9500 .
C16C C23C 1.421(10) .
N21C N22C 1.353(9) .
N21C C25C 1.351(12) .
N21C C26C 1.493(10) .
N22C C23C 1.323(11) .
C23C C24C 1.418(14) .
C24C C25C 1.391(14) .
C24C H24C 0.9500 .
C25C H25C 0.9500 .
C26C C51C 1.469(12) .
C26C H26E 0.9900 .
C26C H26F 0.9900 .
N31C C32C 1.3900 .
N31C C36C 1.3900 .
C32C C33C 1.3900 .
C32C H32C 0.9500 .
C33C C34C 1.3900 .
C33C H33C 0.9500 .
C34C C35C 1.3900 .
C34C H34C 0.9500 .
C35C C36C 1.3900 .
C35C H35C 0.9500 .
C36C C43C 1.413(9) .
N41C C45C 1.341(11) .
N41C N42C 1.368(9) .
N41C C46C 1.438(11) .
N42C C43C 1.387(11) .
C43C C44C 1.395(12) .
C44C C45C 1.439(13) .
C44C H44C 0.9500 .
C45C H45C 0.9500 .
C46C C54C 1.407(13) .
C46C H46E 0.9900 .
C46C H46F 0.9900 .
C51C C52C 1.317(13) .
C51C S55C 1.781(9) .
C52C C53C 1.403(14) .
C52C H52C 0.9500 .
C53C C54C 1.415(12) .
C53C H53C 0.9500 .
C54C S55C 1.767(9) .
N11D C12D 1.3900 .
N11D C16D 1.3900 .
C12D C13D 1.3900 .
C12D H12D 0.9500 .
C13D C14D 1.3900 .
C13D H13D 0.9500 .
C14D C15D 1.3900 .
C14D H14D 0.9500 .
C15D C16D 1.3900 .
C15D H15D 0.9500 .
C16D C23D 1.404(11) .
N21D C26D 1.367(15) .
N21D C25D 1.379(14) .
N21D N22D 1.377(12) .
N22D C23D 1.367(13) .
C23D C24D 1.426(15) .
C24D C25D 1.335(16) .
C24D H24D 0.9500 .
C25D H25D 0.9500 .
C26D C51D 1.574(16) .
C26D H26G 0.9900 .
C26D H26H 0.9900 .
N31D C32D 1.3900 .
N31D C36D 1.3900 .
C32D C33D 1.3900 .
C32D H32D 0.9500 .
C33D C34D 1.3900 .
C33D H33D 0.9500 .
C34D C35D 1.3900 .
C34D H34D 0.9500 .
C35D C36D 1.3900 .
C35D H35D 0.9500 .
C36D C43D 1.449(17) .
N41D N42D 1.301(14) .
N41D C46D 1.412(16) .
N41D C45D 1.44(2) .
N42D C43D 1.316(18) .
C43D C44D 1.34(2) .
C44D C45D 1.35(2) .
C44D H44D 0.9500 .
C45D H45D 0.9500 .
C46D C54D 1.448(16) .
C46D H46G 0.9900 .
C46D H46H 0.9900 .
C51D C52D 1.375(15) .
C51D S55D 1.655(11) .
C52D C53D 1.425(16) .
C52D H52D 0.9500 .
C53D C54D 1.371(16) .
C53D H53D 0.9500 .
C54D S55D 1.785(12) .
N11E C12E 1.3900 .
N11E C16E 1.3900 .
C12E C13E 1.3900 .
C12E H12E 0.9500 .
C13E C14E 1.3900 .
C13E H13E 0.9500 .
C14E C15E 1.3900 .
C14E H14E 0.9500 .
C15E C16E 1.3900 .
C15E H15E 0.9500 .
C16E C23E 1.342(17) .
N21E N22E 1.254(16) .
N21E C25E 1.37(2) .
N21E C26E 1.515(19) .
N22E C23E 1.41(2) .
C23E C24E 1.23(2) .
C24E C25E 1.47(3) .
C24E H24E 0.9500 .
C25E H25E 0.9500 .
C26E C51E 1.63(2) .
C26E H26I 0.9900 .
C26E H26J 0.9900 .
N31E C32E 1.3900 .
N31E C36E 1.3900 .
C32E C33E 1.3900 .
C32E H32E 0.9500 .
C33E C34E 1.3900 .
C33E H33E 0.9500 .
C34E C35E 1.3900 .
C34E H34E 0.9500 .
C35E C36E 1.3900 .
C35E H35E 0.9500 .
C36E C43E 1.415(13) .
N41E N42E 1.356(12) .
N41E C45E 1.403(13) .
N41E C46E 1.476(15) .
N42E C43E 1.346(14) .
C43E C44E 1.414(15) .
C44E C45E 1.346(14) .
C44E H44E 0.9500 .
C45E H45E 0.9500 .
C46E C54E 1.437(16) .
C46E H46I 0.9900 .
C46E H46J 0.9900 .
C51E C52E 1.242(18) .
C51E S55E 1.718(15) .
C52E C53E 1.46(2) .
C52E H52E 0.9500 .
C53E C54E 1.44(2) .
C53E H53E 0.9500 .
C54E S55E 1.715(10) .
N11F C12F 1.3900 .
N11F C16F 1.3900 .
C12F C13F 1.3900 .
C12F H12F 0.9500 .
C13F C14F 1.3900 .
C13F H13F 0.9500 .
C14F C15F 1.3900 .
C14F H14F 0.9500 .
C15F C16F 1.3900 .
C15F H15F 0.9500 .
C16F C23F 1.435(12) .
N21F N22F 1.395(14) .
N21F C25F 1.411(18) .
N21F C26F 1.418(17) .
N22F C23F 1.352(14) .
C23F C24F 1.339(16) .
C24F C25F 1.295(19) .
C24F H24F 0.9500 .
C25F H25F 0.9500 .
C26F C51F 1.604(18) .
C26F H26K 0.9900 .
C26F H26L 0.9900 .
N31F C32F 1.3900 .
N31F C36F 1.3900 .
C32F C33F 1.3900 .
C32F H32F 0.9500 .
C33F C34F 1.3900 .
C33F H33F 0.9500 .
C34F C35F 1.3900 .
C34F H34F 0.9500 .
C35F C36F 1.3900 .
C35F H35F 0.9500 .
C36F C43F 1.331(18) .
N41F N42F 1.240(14) .
N41F C45F 1.42(2) .
N41F C46F 1.62(2) .
N42F C43F 1.46(2) .
C43F C44F 1.26(3) .
C44F C45F 1.25(3) .
C44F H44F 0.9500 .
C45F H45F 0.9500 .
C46F C54F 1.36(2) .
C46F H46K 0.9900 .
C46F H46L 0.9900 .
C51F C52F 1.342(19) .
C51F S55F 1.638(13) .
C52F C53F 1.25(2) .
C52F H52F 0.9500 .
C53F C54F 1.43(2) .
C53F H53F 0.9500 .
C54F S55F 1.745(13) .
B11 F14 1.360(11) 3
B11 F14 1.360(11) .
B11 F13 1.387(16) .
B11 F12 1.391(16) .
B21 F24 1.327(13) .
B21 F23 1.343(13) .
B21 F25 1.382(13) .
B21 F22 1.400(13) .
B31 F32 1.384(13) .
B31 F33 1.385(13) .
B31 F35 1.388(13) .
B31 F34 1.397(13) .
B41 F43 1.341(14) .
B41 F44 1.349(14) .
B41 F45 1.367(14) .
B41 F42 1.417(15) .
B51 F55 1.31(2) .
B51 F52 1.382(16) .
B51 F53 1.408(15) .
B51 F54 1.416(16) .
C11S C12S 1.481(14) .
C11S H11A 0.9800 .
C11S H11B 0.9800 .
C11S H11C 0.9800 .
C12S N13S 1.142(12) .
N13S H21A 0.9100 .
N13S H21B 0.9100 .
N13S H21C 0.9100 .
C22S N23S 1.152(16) .
C31S C32S 1.460(15) .
C31S H31A 0.9800 .
C31S H31B 0.9800 .
C31S H31C 0.9800 .
C32S N33S 1.107(12) .
C41S C42S 1.467(16) .
C41S H41A 0.9800 .
C41S H41B 0.9800 .
C41S H41C 0.9800 .
C42S N43S 1.204(16) .

loop_
_geom_torsion_atom_site_label_1
_geom_torsion_atom_site_label_2
_geom_torsion_atom_site_label_3
_geom_torsion_atom_site_label_4
_geom_torsion
N42E Ni1 N11A C12A 109.2(17)
N22A Ni1 N11A C12A 173.2(6)
N42F Ni1 N11A C12A -16.1(6)
N31F Ni1 N11A C12A -97.8(6)
N31E Ni1 N11A C12A 81.3(6)
N42E Ni1 N11A C16A -65.7(19)
N22A Ni1 N11A C16A -1.8(5)
N42F Ni1 N11A C16A 169.0(6)
N31F Ni1 N11A C16A 87.3(6)
N31E Ni1 N11A C16A -93.7(5)
C16A N11A C12A C13A 0.0
Ni1 N11A C12A C13A -174.6(7)
N11A C12A C13A C14A 0.0
C12A C13A C14A C15A 0.0
C13A C14A C15A C16A 0.0
C14A C15A C16A N11A 0.0
C14A C15A C16A C23A 178.6(11)
C12A N11A C16A C15A 0.0
Ni1 N11A C16A C15A 175.2(6)
C12A N11A C16A C23A -178.6(11)
Ni1 N11A C16A C23A -3.3(10)
C25A N21A N22A C23A -0.6(14)
C26A N21A N22A C23A -169.1(11)
C25A N21A N22A Ni1 -158.2(12)
C26A N21A N22A Ni1 33(2)
N11A Ni1 N22A N21A 161.5(15)
N42E Ni1 N22A N21A -29.3(14)
N42F Ni1 N22A N21A 111(2)
N31F Ni1 N22A N21A 74.3(14)
N31E Ni1 N22A N21A -107.0(14)
N11A Ni1 N22A C23A 6.8(10)
N42E Ni1 N22A C23A 175.9(10)
N42F Ni1 N22A C23A -44(3)
N31F Ni1 N22A C23A -80.5(10)
N31E Ni1 N22A C23A 98.3(10)
N21A N22A C23A C24A 0.1(17)
Ni1 N22A C23A C24A 164.9(13)
N21A N22A C23A C16A -174.8(11)
Ni1 N22A C23A C16A -10.0(15)
C15A C16A C23A C24A 17(2)
N11A C16A C23A C24A -164.8(18)
C15A C16A C23A N22A -170.0(8)
N11A C16A C23A N22A 8.6(15)
N22A C23A C24A C25A 1(2)
C16A C23A C24A C25A 173.7(16)
C23A C24A C25A N21A -1(2)
N22A N21A C25A C24A 1.0(18)
C26A N21A C25A C24A 168.3(14)
N22A N21A C26A C51A 74.6(13)
C25A N21A C26A C51A -92.2(15)
N42A Ni2 N31A C32A -179.6(4)
N11B Ni2 N31A C32A -87.3(4)
N22C Ni2 N31A C32A 98.6(15)
N11C Ni2 N31A C32A 91.5(4)
N22B Ni2 N31A C32A -9.6(4)
N42A Ni2 N31A C36A -3.6(4)
N11B Ni2 N31A C36A 88.6(3)
N22C Ni2 N31A C36A -85.4(15)
N11C Ni2 N31A C36A -92.6(3)
N22B Ni2 N31A C36A 166.4(4)
C36A N31A C32A C33A 0.0
Ni2 N31A C32A C33A 175.7(5)
N31A C32A C33A C34A 0.0
C32A C33A C34A C35A 0.0
C33A C34A C35A C36A 0.0
C34A C35A C36A N31A 0.0
C34A C35A C36A C43A -177.1(8)
C32A N31A C36A C35A 0.0
Ni2 N31A C36A C35A -176.2(4)
C32A N31A C36A C43A 177.3(7)
Ni2 N31A C36A C43A 1.1(6)
C45A N41A N42A C43A -2.3(9)
C46A N41A N42A C43A -172.4(8)
C45A N41A N42A Ni2 -170.5(7)
C46A N41A N42A Ni2 19.4(13)
N31A Ni2 N42A C43A 5.9(6)
N11B Ni2 N42A C43A -82.6(7)
N22C Ni2 N42A C43A 177.2(6)
N11C Ni2 N42A C43A 99.6(7)
N22B Ni2 N42A C43A -39.3(15)
N31A Ni2 N42A N41A 173.2(9)
N11B Ni2 N42A N41A 84.8(9)
N22C Ni2 N42A N41A -15.5(9)
N11C Ni2 N42A N41A -93.1(8)
N22B Ni2 N42A N41A 128.0(11)
N41A N42A C43A C44A 3.7(11)
Ni2 N42A C43A C44A 175.1(6)
N41A N42A C43A C36A -178.6(7)
Ni2 N42A C43A C36A -7.2(11)
C35A C36A C43A N42A -178.7(6)
N31A C36A C43A N42A 4.1(10)
C35A C36A C43A C44A -1.5(13)
N31A C36A C43A C44A -178.7(8)
N42A C43A C44A C45A -3.6(11)
C36A C43A C44A C45A 179.1(9)
C43A C44A C45A N41A 1.9(10)
N42A N41A C45A C44A 0.2(10)
C46A N41A C45A C44A 169.9(8)
C45A N41A C46A C54A -62.7(12)
N42A N41A C46A C54A 105.4(10)
N21A C26A C51A C52A -6.9(16)
N21A C26A C51A S55A 170.0(8)
C26A C51A C52A C53A 174.3(11)
S55A C51A C52A C53A -2.7(13)
C51A C52A C53A C54A 3.9(14)
C52A C53A C54A C46A -176.5(10)
C52A C53A C54A S55A -3.2(12)
N41A C46A C54A C53A 89.4(12)
N41A C46A C54A S55A -83.0(10)
C52A C51A S55A C54A 0.7(9)
C26A C51A S55A C54A -176.7(9)
C53A C54A S55A C51A 1.3(8)
C46A C54A S55A C51A 175.0(9)
N31A Ni2 N11B C12B -90.3(4)
N42A Ni2 N11B C12B -12.5(4)
N22C Ni2 N11B C12B 88.8(4)
N11C Ni2 N11B C12B 116(4)
N22B Ni2 N11B C12B 177.4(5)
N31A Ni2 N11B C16B 91.5(3)
N42A Ni2 N11B C16B 169.3(4)
N22C Ni2 N11B C16B -89.4(3)
N11C Ni2 N11B C16B -62(5)
N22B Ni2 N11B C16B -0.9(3)
C16B N11B C12B C13B 0.0
Ni2 N11B C12B C13B -178.1(4)
N11B C12B C13B C14B 0.0
C12B C13B C14B C15B 0.0
C13B C14B C15B C16B 0.0
C14B C15B C16B N11B 0.0
C14B C15B C16B C23B -178.0(9)
C12B N11B C16B C15B 0.0
Ni2 N11B C16B C15B 178.3(4)
C12B N11B C16B C23B 178.3(8)
Ni2 N11B C16B C23B -3.4(7)
C25B N21B N22B C23B -6.5(10)
C26B N21B N22B C23B -175.3(8)
C25B N21B N22B Ni2 -169.5(7)
C26B N21B N22B Ni2 21.7(14)
N31A Ni2 N22B C23B -83.3(7)
N42A Ni2 N22B C23B -39.3(14)
N11B Ni2 N22B C23B 5.2(6)
N22C Ni2 N22B C23B 104.9(7)
N11C Ni2 N22B C23B -177.3(6)
N31A Ni2 N22B N21B 79.2(9)
N42A Ni2 N22B N21B 123.2(12)
N11B Ni2 N22B N21B 167.7(9)
N22C Ni2 N22B N21B -92.5(9)
N11C Ni2 N22B N21B -14.8(9)
N21B N22B C23B C16B -177.8(9)
Ni2 N22B C23B C16B -9.5(12)
N21B N22B C23B C24B 5.4(11)
Ni2 N22B C23B C24B 173.8(6)
C15B C16B C23B N22B -173.0(7)
N11B C16B C23B N22B 8.9(12)
C15B C16B C23B C24B 3.2(14)
N11B C16B C23B C24B -174.9(9)
N22B C23B C24B C25B -2.5(11)
C16B C23B C24B C25B -179.1(10)
N22B N21B C25B C24B 4.9(11)
C26B N21B C25B C24B 173.3(9)
C23B C24B C25B N21B -1.4(11)
N22B N21B C26B C51B 85.6(11)
C25B N21B C26B C51B -81.7(12)
N31C Ni3 N31B C32B -174(3)
N42C Ni3 N31B C32B 89.3(4)
N22D Ni3 N31B C32B -78.8(4)
N11D Ni3 N31B C32B -1.4(4)
N42B Ni3 N31B C32B -177.6(4)
N31C Ni3 N31B C36B -4(3)
N42C Ni3 N31B C36B -100.0(4)
N22D Ni3 N31B C36B 91.9(4)
N11D Ni3 N31B C36B 169.3(4)
N42B Ni3 N31B C36B -6.9(3)
C36B N31B C32B C33B 0.0
Ni3 N31B C32B C33B 170.3(4)
N31B C32B C33B C34B 0.0
C32B C33B C34B C35B 0.0
C33B C34B C35B C36B 0.0
C34B C35B C36B N31B 0.0
C34B C35B C36B C43B -177.2(7)
C32B N31B C36B C35B 0.0
Ni3 N31B C36B C35B -171.1(4)
C32B N31B C36B C43B 177.4(7)
Ni3 N31B C36B C43B 6.4(6)
C45B N41B N42B C43B 2.2(10)
C46B N41B N42B C43B 176.8(8)
C45B N41B N42B Ni3 -162.6(8)
C46B N41B N42B Ni3 12.0(14)
N31B Ni3 N42B N41B 170.5(9)
N31C Ni3 N42B N41B -9.3(9)
N42C Ni3 N42B N41B -89.4(9)
N22D Ni3 N42B N41B 81.4(9)
N11D Ni3 N42B N41B 140.3(17)
N31B Ni3 N42B C43B 6.3(5)
N31C Ni3 N42B C43B -173.5(5)
N42C Ni3 N42B C43B 106.4(6)
N22D Ni3 N42B C43B -82.8(6)
N11D Ni3 N42B C43B -24(2)
N41B N42B C43B C44B -0.5(9)
Ni3 N42B C43B C44B 169.9(6)
N41B N42B C43B C36B -175.5(7)
Ni3 N42B C43B C36B -5.1(9)
C35B C36B C43B N42B 176.7(6)
N31B C36B C43B N42B -0.6(10)
C35B C36B C43B C44B 3.0(13)
N31B C36B C43B C44B -174.3(9)
N42B C43B C44B C45B -1.2(11)
C36B C43B C44B C45B 173.0(9)
N42B N41B C45B C44B -3.0(12)
C46B N41B C45B C44B -177.6(9)
C43B C44B C45B N41B 2.4(11)
C45B N41B C46B C54B -71.0(12)
N42B N41B C46B C54B 114.8(9)
N21B C26B C51B C52B -163.7(9)
N21B C26B C51B S55B 23.7(11)
C26B C51B C52B C53B -174.3(10)
S55B C51B C52B C53B -1.2(11)
C51B C52B C53B C54B 1.9(13)
C52B C53B C54B C46B -178.5(10)
C52B C53B C54B S55B -1.7(11)
N41B C46B C54B C53B 107.2(11)
N41B C46B C54B S55B -69.2(11)
C52B C51B S55B C54B 0.1(7)
C26B C51B S55B C54B 174.3(8)
C53B C54B S55B C51B 0.9(8)
C46B C54B S55B C51B 177.8(9)
N31A Ni2 N11C C12C 12.4(4)
N42A Ni2 N11C C12C -65.4(4)
N11B Ni2 N11C C12C 166(4)
N22C Ni2 N11C C12C -166.5(4)
N22B Ni2 N11C C12C 105.2(4)
N31A Ni2 N11C C16C -172.7(3)
N42A Ni2 N11C C16C 109.5(3)
N11B Ni2 N11C C16C -19(5)
N22C Ni2 N11C C16C 8.4(3)
N22B Ni2 N11C C16C -80.0(3)
C16C N11C C12C C13C 0.0
Ni2 N11C C12C C13C 174.6(4)
N11C C12C C13C C14C 0.0
C12C C13C C14C C15C 0.0
C13C C14C C15C C16C 0.0
C14C C15C C16C N11C 0.0
C14C C15C C16C C23C -167.9(7)
C12C N11C C16C C15C 0.0
Ni2 N11C C16C C15C -175.2(4)
C12C N11C C16C C23C 169.2(6)
Ni2 N11C C16C C23C -6.0(6)
C25C N21C N22C C23C -1.6(9)
C26C N21C N22C C23C 171.4(7)
C25C N21C N22C Ni2 166.6(7)
C26C N21C N22C Ni2 -20.5(12)
N31A Ni2 N22C C23C -16.9(18)
N42A Ni2 N22C C23C -97.0(6)
N11B Ni2 N22C C23C 169.1(6)
N11C Ni2 N22C C23C -9.6(6)
N22B Ni2 N22C C23C 91.4(6)
N31A Ni2 N22C N21C 175.6(12)
N42A Ni2 N22C N21C 95.5(8)
N11B Ni2 N22C N21C 1.6(8)
N11C Ni2 N22C N21C -177.2(8)
N22B Ni2 N22C N21C -76.2(8)
N21C N22C C23C C16C -178.3(7)
Ni2 N22C C23C C16C 9.8(10)
N21C N22C C23C C24C 4.5(10)
Ni2 N22C C23C C24C -167.4(6)
C15C C16C C23C N22C 166.0(6)
N11C C16C C23C N22C -2.6(10)
C15C C16C C23C C24C -17.2(12)
N11C C16C C23C C24C 174.2(8)
N22C C23C C24C C25C -5.5(11)
C16C C23C C24C C25C 177.5(8)
N22C N21C C25C C24C -1.9(10)
C26C N21C C25C C24C -174.6(8)
C23C C24C C25C N21C 4.2(10)
N22C N21C C26C C51C 133.5(7)
C25C N21C C26C C51C -54.6(11)
N31B Ni3 N31C C32C 77(3)
N42C Ni3 N31C C32C 174.1(4)
N22D Ni3 N31C C32C -18.7(4)
N11D Ni3 N31C C32C -96.1(4)
N42B Ni3 N31C C32C 80.1(4)
N31B Ni3 N31C C36C -94(3)
N42C Ni3 N31C C36C 3.2(3)
N22D Ni3 N31C C36C 170.4(3)
N11D Ni3 N31C C36C 93.0(3)
N42B Ni3 N31C C36C -90.8(3)
C36C N31C C32C C33C 0.0
Ni3 N31C C32C C33C -170.4(4)
N31C C32C C33C C34C 0.0
C32C C33C C34C C35C 0.0
C33C C34C C35C C36C 0.0
C34C C35C C36C N31C 0.0
C34C C35C C36C C43C 176.1(7)
C32C N31C C36C C35C 0.0
Ni3 N31C C36C C35C 171.5(4)
C32C N31C C36C C43C -176.4(6)
Ni3 N31C C36C C43C -4.9(5)
C45C N41C N42C C43C -2.4(9)
C46C N41C N42C C43C -176.3(7)
C45C N41C N42C Ni3 -171.0(7)
C46C N41C N42C Ni3 15.2(13)
N31B Ni3 N42C N41C -17.6(9)
N31C Ni3 N42C N41C 167.0(9)
N22D Ni3 N42C N41C 116.4(11)
N11D Ni3 N42C N41C 77.2(9)
N42B Ni3 N42C N41C -97.0(8)
N31B Ni3 N42C C43C 174.4(5)
N31C Ni3 N42C C43C -1.0(5)
N22D Ni3 N42C C43C -51.6(12)
N11D Ni3 N42C C43C -90.7(6)
N42B Ni3 N42C C43C 95.0(6)
N41C N42C C43C C44C 2.2(9)
Ni3 N42C C43C C44C 174.6(6)
N41C N42C C43C C36C -173.7(6)
Ni3 N42C C43C C36C -1.3(9)
C35C C36C C43C N42C -172.1(5)
N31C C36C C43C N42C 4.2(9)
C35C C36C C43C C44C 12.9(11)
N31C C36C C43C C44C -170.8(7)
N42C C43C C44C C45C -1.1(9)
C36C C43C C44C C45C 174.1(8)
N42C N41C C45C C44C 1.8(10)
C46C N41C C45C C44C 175.5(8)
C43C C44C C45C N41C -0.4(9)
C45C N41C C46C C54C -93.5(11)
N42C N41C C46C C54C 79.5(10)
N21C C26C C51C C52C 110.3(11)
N21C C26C C51C S55C -64.9(8)
C26C C51C C52C C53C -177.0(9)
S55C C51C C52C C53C -1.6(11)
C51C C52C C53C C54C -1.0(13)
N41C C46C C54C C53C -144.9(10)
N41C C46C C54C S55C 34.2(11)
C52C C53C C54C C46C -177.8(10)
C52C C53C C54C S55C 3.0(10)
C46C C54C S55C C51C 177.5(8)
C53C C54C S55C C51C -3.2(6)
C52C C51C S55C C54C 2.8(7)
C26C C51C S55C C54C 178.9(7)
N31B Ni3 N11D C12D 90.4(4)
N31C Ni3 N11D C12D -90.2(4)
N42C Ni3 N11D C12D -10.6(5)
N22D Ni3 N11D C12D -179.9(5)
N42B Ni3 N11D C12D 120.0(19)
N31B Ni3 N11D C16D -88.5(4)
N31C Ni3 N11D C16D 90.9(4)
N42C Ni3 N11D C16D 170.5(4)
N22D Ni3 N11D C16D 1.2(4)
N42B Ni3 N11D C16D -59(2)
C16D N11D C12D C13D 0.0
Ni3 N11D C12D C13D -178.9(5)
N11D C12D C13D C14D 0.0
C12D C13D C14D C15D 0.0
C13D C14D C15D C16D 0.0
C14D C15D C16D N11D 0.0
C14D C15D C16D C23D -177.8(9)
C12D N11D C16D C15D 0.0
Ni3 N11D C16D C15D 179.0(5)
C12D N11D C16D C23D 178.0(8)
Ni3 N11D C16D C23D -3.0(7)
C26D N21D N22D C23D -167.4(10)
C25D N21D N22D C23D 4.0(10)
C26D N21D N22D Ni3 17.8(15)
C25D N21D N22D Ni3 -170.9(8)
N31B Ni3 N22D C23D 95.7(7)
N31C Ni3 N22D C23D -88.9(7)
N42C Ni3 N22D C23D -39.4(13)
N11D Ni3 N22D C23D 0.9(6)
N42B Ni3 N22D C23D 174.3(6)
N31B Ni3 N22D N21D -89.8(10)
N31C Ni3 N22D N21D 85.6(10)
N42C Ni3 N22D N21D 135.1(10)
N11D Ni3 N22D N21D 175.4(10)
N42B Ni3 N22D N21D -11.3(10)
N21D N22D C23D C16D -179.4(8)
Ni3 N22D C23D C16D -2.9(11)
N21D N22D C23D C24D -5.5(11)
Ni3 N22D C23D C24D 170.9(7)
C15D C16D C23D N22D -178.2(7)
N11D C16D C23D N22D 4.0(11)
C15D C16D C23D C24D 9.3(14)
N11D C16D C23D C24D -168.6(9)
N22D C23D C24D C25D 4.9(12)
C16D C23D C24D C25D 177.9(10)
C23D C24D C25D N21D -2.2(12)
C26D N21D C25D C24D 169.8(11)
N22D N21D C25D C24D -1.0(12)
C25D N21D C26D C51D -81.3(13)
N22D N21D C26D C51D 88.4(12)
N11F Ni4 N31D C32D 84.2(5)
N11E Ni4 N31D C32D -96.1(5)
N22E Ni4 N31D C32D -15.1(6)
N22F Ni4 N31D C32D 124.7(18)
N42D Ni4 N31D C32D 175.0(6)
N11F Ni4 N31D C36D -94.1(5)
N11E Ni4 N31D C36D 85.6(5)
N22E Ni4 N31D C36D 166.6(6)
N22F Ni4 N31D C36D -54(2)
N42D Ni4 N31D C36D -3.3(5)
C36D N31D C32D C33D 0.0
Ni4 N31D C32D C33D -178.3(6)
N31D C32D C33D C34D 0.0
C32D C33D C34D C35D 0.0
C33D C34D C35D C36D 0.0
C34D C35D C36D N31D 0.0
C34D C35D C36D C43D 178.4(11)
C32D N31D C36D C35D 0.0
Ni4 N31D C36D C35D 178.4(6)
C32D N31D C36D C43D -178.6(10)
Ni4 N31D C36D C43D -0.2(10)
C46D N41D N42D C43D -167.6(12)
C45D N41D N42D C43D -2.6(16)
C46D N41D N42D Ni4 36.5(19)
C45D N41D N42D Ni4 -158.6(11)
N11F Ni4 N42D N41D -105.0(12)
N11E Ni4 N42D N41D 73.5(12)
N22E Ni4 N42D N41D 101(2)
N31D Ni4 N42D N41D 162.1(13)
N22F Ni4 N42D N41D -26.4(12)
N11F Ni4 N42D C43D 99.5(9)
N11E Ni4 N42D C43D -82.0(10)
N22E Ni4 N42D C43D -55(3)
N31D Ni4 N42D C43D 6.5(9)
N22F Ni4 N42D C43D 178.1(9)
N41D N42D C43D C44D 1.6(18)
Ni4 N42D C43D C44D 164.9(12)
N41D N42D C43D C36D -172.4(12)
Ni4 N42D C43D C36D -9.2(16)
C35D C36D C43D N42D -171.6(10)
N31D C36D C43D N42D 6.8(17)
C35D C36D C43D C44D 15(2)
N31D C36D C43D C44D -166.1(15)
N42D C43D C44D C45D 0(2)
C36D C43D C44D C45D 173.7(15)
C43D C44D C45D N41D -2(2)
N42D N41D C45D C44D 2.7(18)
C46D N41D C45D C44D 166.9(13)
N42D N41D C46D C54D 108.1(13)
C45D N41D C46D C54D -54.1(19)
N21D C26D C51D C52D -15.1(15)
N21D C26D C51D S55D 163.6(8)
C26D C51D C52D C53D -179.0(10)
S55D C51D C52D C53D 2.2(13)
C51D C52D C53D C54D -3.7(15)
C52D C53D C54D C46D -177.9(12)
C52D C53D C54D S55D 3.5(13)
N41D C46D C54D C53D 102.0(16)
N41D C46D C54D S55D -79.5(13)
C52D C51D S55D C54D -0.3(9)
C26D C51D S55D C54D -179.0(9)
C53D C54D S55D C51D -1.8(9)
C46D C54D S55D C51D 179.4(9)
N11F Ni4 N11E C12E 93(14)
N22E Ni4 N11E C12E -173.1(8)
N31D Ni4 N11E C12E -74.9(7)
N22F Ni4 N11E C12E 97.9(7)
N42D Ni4 N11E C12E 1.6(7)
N11F Ni4 N11E C16E -95(14)
N22E Ni4 N11E C16E -0.8(6)
N31D Ni4 N11E C16E 97.4(5)
N22F Ni4 N11E C16E -89.8(6)
N42D Ni4 N11E C16E 173.9(6)
C16E N11E C12E C13E 0.0
Ni4 N11E C12E C13E 171.7(7)
N11E C12E C13E C14E 0.0
C12E C13E C14E C15E 0.0
C13E C14E C15E C16E 0.0
C14E C15E C16E C23E -179.2(13)
C14E C15E C16E N11E 0.0
C12E N11E C16E C23E 179.2(12)
Ni4 N11E C16E C23E 6.2(11)
C12E N11E C16E C15E 0.0
Ni4 N11E C16E C15E -173.0(6)
C25E N21E N22E C23E 1(2)
C26E N21E N22E C23E 171.1(13)
C25E N21E N22E Ni4 168.9(16)
C26E N21E N22E Ni4 -21(3)
N11F Ni4 N22E N21E 7(2)
N11E Ni4 N22E N21E -172(2)
N31D Ni4 N22E N21E 101(2)
N22F Ni4 N22E N21E -72(2)
N42D Ni4 N22E N21E 161.0(18)
N11F Ni4 N22E C23E 174.4(9)
N11E Ni4 N22E C23E -4.2(10)
N31D Ni4 N22E C23E -91.1(10)
N22F Ni4 N22E C23E 95.9(10)
N42D Ni4 N22E C23E -32(3)
C15E C16E C23E C24E -8(3)
N11E C16E C23E C24E 173(2)
C15E C16E C23E N22E 168.4(10)
N11E C16E C23E N22E -10.8(18)
N21E N22E C23E C24E -0.4(18)
Ni4 N22E C23E C24E -173.0(12)
N21E N22E C23E C16E -178.0(14)
Ni4 N22E C23E C16E 9.3(17)
C16E C23E C24E C25E 176.6(18)
N22E C23E C24E C25E 0(2)
N22E N21E C25E C24E -1(2)
C26E N21E C25E C24E -171.7(13)
C23E C24E C25E N21E 1(2)
N22E N21E C26E C51E 128.8(15)
C25E N21E C26E C51E -60.6(18)
N11A Ni1 N31E C32E -6.3(5)
N42E Ni1 N31E C32E 179.4(5)
N22A Ni1 N31E C32E -84.1(5)
N42F Ni1 N31E C32E 88.5(5)
N31F Ni1 N31E C32E 35(14)
N11A Ni1 N31E C36E 175.3(4)
N42E Ni1 N31E C36E 1.0(4)
N22A Ni1 N31E C36E 97.5(4)
N42F Ni1 N31E C36E -89.9(5)
N31F Ni1 N31E C36E -144(14)
C36E N31E C32E C33E 0.0
Ni1 N31E C32E C33E -178.3(5)
N31E C32E C33E C34E 0.0
C32E C33E C34E C35E 0.0
C33E C34E C35E C36E 0.0
C34E C35E C36E N31E 0.0
C34E C35E C36E C43E -178.1(9)
C32E N31E C36E C35E 0.0
Ni1 N31E C36E C35E 178.5(5)
C32E N31E C36E C43E 178.3(8)
Ni1 N31E C36E C43E -3.2(7)
C45E N41E N42E C43E -3.1(11)
C46E N41E N42E C43E -175.0(10)
C45E N41E N42E Ni1 -177.2(8)
C46E N41E N42E Ni1 10.8(16)
N11A Ni1 N42E C43E -27(2)
N22A Ni1 N42E C43E -89.4(8)
N42F Ni1 N42E C43E 98.3(8)
N31F Ni1 N42E C43E -179.4(7)
N31E Ni1 N42E C43E 1.4(7)
N11A Ni1 N42E N41E 146.7(15)
N22A Ni1 N42E N41E 84.6(11)
N42F Ni1 N42E N41E -87.8(11)
N31F Ni1 N42E N41E -5.5(11)
N31E Ni1 N42E N41E 175.4(11)
N41E N42E C43E C36E -179.8(9)
Ni1 N42E C43E C36E -3.9(13)
N41E N42E C43E C44E 2.7(12)
Ni1 N42E C43E C44E 178.5(7)
C35E C36E C43E N42E -176.9(8)
N31E C36E C43E N42E 4.8(13)
C35E C36E C43E C44E 0.1(16)
N31E C36E C43E C44E -178.1(9)
N42E C43E C44E C45E -1.2(12)
C36E C43E C44E C45E -178.6(11)
C43E C44E C45E N41E -0.7(11)
N42E N41E C45E C44E 2.3(11)
C46E N41E C45E C44E 173.8(10)
N42E N41E C46E C54E 87.9(12)
C45E N41E C46E C54E -82.6(13)
N21E C26E C51E C52E 108.1(17)
N21E C26E C51E S55E -61.4(16)
C26E C51E C52E C53E -177.7(14)
S55E C51E C52E C53E -7.4(17)
C51E C52E C53E C54E 6.8(19)
C52E C53E C54E C46E -177.0(11)
C52E C53E C54E S55E -2.7(15)
N41E C46E C54E C53E -153.0(12)
N41E C46E C54E S55E 33.9(14)
C53E C54E S55E C51E -0.9(11)
C46E C54E S55E C51E 173.3(11)
C52E C51E S55E C54E 4.9(12)
C26E C51E S55E C54E 175.9(11)
N11E Ni4 N11F C12F 175(100)
N22E Ni4 N11F C12F 80.8(6)
N31D Ni4 N11F C12F -17.7(5)
N22F Ni4 N11F C12F 169.6(6)
N42D Ni4 N11F C12F -94.2(5)
N11E Ni4 N11F C16F -1(14)
N22E Ni4 N11F C16F -94.7(5)
N31D Ni4 N11F C16F 166.8(4)
N22F Ni4 N11F C16F -5.9(4)
N42D Ni4 N11F C16F 90.3(4)
C16F N11F C12F C13F 0.0
Ni4 N11F C12F C13F -175.3(6)
N11F C12F C13F C14F 0.0
C12F C13F C14F C15F 0.0
C13F C14F C15F C16F 0.0
C14F C15F C16F N11F 0.0
C14F C15F C16F C23F 167.9(9)
C12F N11F C16F C15F 0.0
Ni4 N11F C16F C15F 175.8(5)
C12F N11F C16F C23F -168.4(9)
Ni4 N11F C16F C23F 7.4(8)
C25F N21F N22F C23F 0.2(12)
C26F N21F N22F C23F -171.5(11)
C25F N21F N22F Ni4 -166.0(9)
C26F N21F N22F Ni4 22.3(18)
N11F Ni4 N22F C23F 4.0(7)
N11E Ni4 N22F C23F -175.9(8)
N22E Ni4 N22F C23F 102.8(8)
N31D Ni4 N22F C23F -37(2)
N42D Ni4 N22F C23F -86.3(8)
N11F Ni4 N22F N21F 169.2(12)
N11E Ni4 N22F N21F -10.6(12)
N22E Ni4 N22F N21F -92.0(12)
N31D Ni4 N22F N21F 127.8(17)
N42D Ni4 N22F N21F 78.9(11)
N21F N22F C23F C24F -0.7(12)
Ni4 N22F C23F C24F 169.0(8)
N21F N22F C23F C16F -171.0(9)
Ni4 N22F C23F C16F -1.3(12)
C15F C16F C23F C24F 20.8(17)
N11F C16F C23F C24F -171.0(11)
C15F C16F C23F N22F -172.2(7)
N11F C16F C23F N22F -4.0(12)
N22F C23F C24F C25F 1.0(15)
C16F C23F C24F C25F 168.3(13)
C23F C24F C25F N21F -0.8(16)
N22F N21F C25F C24F 0.3(15)
C26F N21F C25F C24F 172.1(12)
N22F N21F C26F C51F 86.0(14)
C25F N21F C26F C51F -84.1(15)
N11A Ni1 N31F C32F -81.0(7)
N42E Ni1 N31F C32F 93.5(7)
N22A Ni1 N31F C32F -3.2(7)
N42F Ni1 N31F C32F -176.0(8)
N31E Ni1 N31F C32F -122(14)
N11A Ni1 N31F C36F 92.3(6)
N42E Ni1 N31F C36F -93.3(6)
N22A Ni1 N31F C36F 170.0(6)
N42F Ni1 N31F C36F -2.8(6)
N31E Ni1 N31F C36F 51(14)
C36F N31F C32F C33F 0.0
Ni1 N31F C32F C33F 172.7(8)
N31F C32F C33F C34F 0.0
C32F C33F C34F C35F 0.0
C33F C34F C35F C36F 0.0
C34F C35F C36F C43F -176.3(14)
C34F C35F C36F N31F 0.0
C32F N31F C36F C43F 176.6(13)
Ni1 N31F C36F C43F 2.7(12)
C32F N31F C36F C35F 0.0
Ni1 N31F C36F C35F -173.9(7)
C45F N41F N42F C43F 5.3(17)
C46F N41F N42F C43F 177.6(13)
C45F N41F N42F Ni1 -168.1(14)
C46F N41F N42F Ni1 4(2)
N11A Ni1 N42F N41F 89.6(16)
N42E Ni1 N42F N41F -80.6(16)
N22A Ni1 N42F N41F 139.0(19)
N31F Ni1 N42F N41F 175.9(16)
N31E Ni1 N42F N41F -2.9(16)
N11A Ni1 N42F C43F -84.0(9)
N42E Ni1 N42F C43F 105.7(9)
N22A Ni1 N42F C43F -35(3)
N31F Ni1 N42F C43F 2.2(9)
N31E Ni1 N42F C43F -176.6(9)
C35F C36F C43F C44F -4(3)
N31F C36F C43F C44F 179(2)
C35F C36F C43F N42F 175.8(11)
N31F C36F C43F N42F -1(2)
N41F N42F C43F C44F 2.6(19)
Ni1 N42F C43F C44F 178.4(14)
N41F N42F C43F C36F -177.5(15)
Ni1 N42F C43F C36F -1.7(19)
C36F C43F C44F C45F 168(2)
N42F C43F C44F C45F -12(3)
C43F C44F C45F N41F 15(3)
N42F N41F C45F C44F -11(2)
C46F N41F C45F C44F 176.1(16)
N42F N41F C46F C54F 119.6(17)
C45F N41F C46F C54F -69(2)
N21F C26F C51F C52F -158.2(12)
N21F C26F C51F S55F 32.7(15)
C26F C51F C52F C53F -172.3(15)
S55F C51F C52F C53F -2(2)
C51F C52F C53F C54F 4(2)
N41F C46F C54F C53F 107(2)
N41F C46F C54F S55F -66.6(18)
C52F C53F C54F C46F -177.8(18)
C52F C53F C54F S55F -3(2)
C52F C51F S55F C54F 0.2(11)
C26F C51F S55F C54F 170.0(11)
C46F C54F S55F C51F 176.4(14)
C53F C54F S55F C51F 1.6(12)
